data_7127024
loop_
_publ_author_name
'Li, Ai-Min'
'Wang, Yi'
'Zavalij, Peter Y.'
'Chen, Fu'
'Mu\~noz-Castro, Alvaro'
'Eichhorn, Bryan W.'

_publ_section_title
;
 [Cp*RuPb<sub>11</sub>]<sup>3-</sup> and
 [Cu@Cp*RuPb<sub>11</sub>]<sup>2-</sup>: centered and non-centered
 transition-metal substituted zintl icosahedra.
;
_journal_issue 74
_journal_name_full 'Chemical communications (Cambridge, England)'
_journal_page_first 10859
_journal_page_last 10862
_journal_paper_doi 10.1039/d0cc03656k
_journal_volume 56
_journal_year 2020
_chemical_formula_moiety '3(C12 H24 K O6), (C10 H15 Pb11 Ru), 1.5(C2 H8 N2)'
_chemical_formula_sum 'C49 H99 K3 N3 O18 Pb11 Ru'
_chemical_formula_weight 3515.77
_chemical_properties_physical Air-sensitive,Moisture-sensitive,Hygroscopic,Heat-sensitive,Oxygen-sensitive
_space_group_crystal_system monoclinic
_space_group_IT_number 15
_space_group_name_Hall '-C 2yc'
_space_group_name_H-M_alt 'C 1 2/c 1'
_atom_sites_solution_hydrogens geom
_atom_sites_solution_primary direct
_atom_sites_solution_secondary difmap
_audit_creation_method 'SHELXL-2015 & ZCIF'
_audit_update_record
;
2020-04-24 deposited with the CCDC.	2020-08-06 downloaded from the CCDC.
;
_cell_angle_alpha 90
_cell_angle_beta 93.2134(16)
_cell_angle_gamma 90
_cell_formula_units_Z 8
_cell_length_a 45.648(5)
_cell_length_b 14.2377(16)
_cell_length_c 25.141(3)
_cell_measurement_reflns_used 5240
_cell_measurement_temperature 150(2)
_cell_measurement_theta_max 23.5
_cell_measurement_theta_min 2.2
_cell_volume 16314(3)
_computing_cell_refinement 'Apex2, Saint'
_computing_data_collection 'Apex2 (Bruker, 2010)'
_computing_data_reduction 'Apex2, Saint'
_computing_molecular_graphics 'Olex2 (Dolomanov, 2009)'
_computing_publication_material 'Apex2, SHELXL-2015, Platon (Spek, 2015)'
_computing_structure_refinement 'ShelXL-2015 (Sheldrick, 2015c)'
_computing_structure_solution 'ShelXT-2014 (Sheldrick, 2015a)'
_diffrn_ambient_temperature 150(2)
_diffrn_detector 'CCD area detector'
_diffrn_measured_fraction_theta_full 1.000
_diffrn_measured_fraction_theta_max 1.000
_diffrn_measurement_device_type 'Bruker Smart Apex II CCD'
_diffrn_measurement_method '\f and \w scans'
_diffrn_measurement_specimen_support 'MiTeGen loop'
_diffrn_orient_matrix_type standard
_diffrn_orient_matrix_UB_11 -0.0031482
_diffrn_orient_matrix_UB_12 -0.0323047
_diffrn_orient_matrix_UB_13 -0.0351801
_diffrn_orient_matrix_UB_21 0.0217042
_diffrn_orient_matrix_UB_22 -0.0030371
_diffrn_orient_matrix_UB_23 -0.0033345
_diffrn_orient_matrix_UB_31 0.0005774
_diffrn_orient_matrix_UB_32 -0.0622861
_diffrn_orient_matrix_UB_33 0.0183848
_diffrn_radiation_monochromator graphite
_diffrn_radiation_type MoK\a
_diffrn_radiation_wavelength 0.71073
_diffrn_reflns_av_R_equivalents 0.0933
_diffrn_reflns_av_unetI/netI 0.1139
_diffrn_reflns_Laue_measured_fraction_full 1.000
_diffrn_reflns_Laue_measured_fraction_max 1.000
_diffrn_reflns_limit_h_max 54
_diffrn_reflns_limit_h_min -53
_diffrn_reflns_limit_k_max 16
_diffrn_reflns_limit_k_min -15
_diffrn_reflns_limit_l_max 29
_diffrn_reflns_limit_l_min -29
_diffrn_reflns_number 47125
_diffrn_reflns_point_group_measured_fraction_full 1.000
_diffrn_reflns_point_group_measured_fraction_max 1.000
_diffrn_reflns_theta_full 25.000
_diffrn_reflns_theta_max 25.000
_diffrn_reflns_theta_min 1.623
_diffrn_source 'sealed tube'
_exptl_absorpt_coefficient_mu 22.996
_exptl_absorpt_correction_T_max 0.708
_exptl_absorpt_correction_T_min 0.361
_exptl_absorpt_correction_type multi-scan
_exptl_absorpt_process_details 'SADABS (Krause et al, 2015)'
_exptl_crystal_colour black
_exptl_crystal_density_diffrn 2.863
_exptl_crystal_density_method 'not measured'
_exptl_crystal_description plate
_exptl_crystal_F_000 12488
_exptl_crystal_size_max 0.19
_exptl_crystal_size_mid 0.10
_exptl_crystal_size_min 0.015
_refine_diff_density_max 1.824
_refine_diff_density_min -1.638
_refine_diff_density_rms 0.275
_refine_ls_extinction_method none
_refine_ls_goodness_of_fit_ref 0.946
_refine_ls_hydrogen_treatment constr
_refine_ls_matrix_type full
_refine_ls_number_parameters 1124
_refine_ls_number_reflns 14365
_refine_ls_number_restraints 2148
_refine_ls_restrained_S_all 0.903
_refine_ls_R_factor_all 0.0829
_refine_ls_R_factor_gt 0.0433
_refine_ls_shift/su_max 0.003
_refine_ls_shift/su_mean 0.000
_refine_ls_structure_factor_coef Fsqd
_refine_ls_weighting_details 'w=1/[\s^2^(Fo^2^)+(0.0011P)^2^+0.0044P] where P=(Fo^2^+2Fc^2^)/3'
_refine_ls_weighting_scheme calc
_refine_ls_wR_factor_gt 0.0980
_refine_ls_wR_factor_ref 0.1161
_reflns_Friedel_coverage 0.000
_reflns_number_gt 9608
_reflns_number_total 14365
_reflns_threshold_expression 'I > 2\s(I)'
_cod_data_source_file d0cc03656k2.cif
_cod_data_source_block UM3206
_cod_depositor_comments 'Adding full bibliography for 7127024--7127025.cif.'
_cod_original_sg_symbol_H-M 'C 2/c'
_cod_database_code 7127024
_shelx_shelxl_version_number 2017/1
_shelx_space_group_comment
;
The symmetry employed for this shelxl refinement is uniquely defined
by the following loop, which should always be used as a source of
symmetry information in preference to the above space-group names.
They are only intended as comments.
;
_shelx_estimated_absorpt_t_min 0.097
_shelx_estimated_absorpt_t_max 0.724

loop_
_space_group_symop_operation_xyz
'x, y, z'
'-x, y, -z+1/2'
'x+1/2, y+1/2, z'
'-x+1/2, y+1/2, -z+1/2'
'-x, -y, -z'
'x, -y, z-1/2'
'-x+1/2, -y+1/2, -z'
'x+1/2, -y+1/2, z-1/2'

loop_
_atom_site_label
_atom_site_type_symbol
_atom_site_fract_x
_atom_site_fract_y
_atom_site_fract_z
_atom_site_U_iso_or_equiv
_atom_site_adp_type
_atom_site_occupancy
_atom_site_site_symmetry_order
_atom_site_calc_flag
_atom_site_refinement_flags_posn
_atom_site_refinement_flags_adp
_atom_site_refinement_flags_occupancy
_atom_site_disorder_assembly
_atom_site_disorder_group
C1 C 0.5911(3) 0.1314(9) 0.2199(5) 0.032(4) Uani 1 1 d . . . . .
C2 C 0.6066(3) 0.0687(10) 0.2550(6) 0.036(4) Uani 1 1 d . . . . .
C3 C 0.5896(3) 0.0575(10) 0.3007(6) 0.036(4) Uani 1 1 d . . . . .
C4 C 0.5643(3) 0.1180(10) 0.2945(6) 0.033(4) Uani 1 1 d . . . . .
C5 C 0.5648(3) 0.1645(10) 0.2448(6) 0.038(4) Uani 1 1 d . . . . .
C6 C 0.5981(4) 0.1523(12) 0.1630(6) 0.057(5) Uani 1 1 d . . . . .
H6A1 H 0.619465 0.152234 0.160190 0.085 Uiso 1 1 calc R U . . .
H6A2 H 0.590238 0.214008 0.152668 0.085 Uiso 1 1 calc R U . . .
H6A3 H 0.589277 0.104073 0.139424 0.085 Uiso 1 1 calc R U . . .
C7 C 0.6320(4) 0.0102(11) 0.2416(8) 0.058(5) Uani 1 1 d . . . . .
H7A1 H 0.624955 -0.048892 0.225488 0.087 Uiso 1 1 calc R U . . .
H7A2 H 0.644128 -0.003377 0.274124 0.087 Uiso 1 1 calc R U . . .
H7A3 H 0.643761 0.044006 0.216368 0.087 Uiso 1 1 calc R U . . .
C8 C 0.5971(4) -0.0131(10) 0.3449(6) 0.047(4) Uani 1 1 d . . . . .
H8A1 H 0.586345 -0.071649 0.337456 0.071 Uiso 1 1 calc R U . . .
H8A2 H 0.591480 0.012706 0.379004 0.071 Uiso 1 1 calc R U . . .
H8A3 H 0.618217 -0.025667 0.346648 0.071 Uiso 1 1 calc R U . . .
C9 C 0.5391(3) 0.1238(12) 0.3315(7) 0.053(5) Uani 1 1 d . . . . .
H9A1 H 0.531071 0.187550 0.330694 0.079 Uiso 1 1 calc R U . . .
H9A2 H 0.546375 0.108420 0.367945 0.079 Uiso 1 1 calc R U . . .
H9A3 H 0.523787 0.079055 0.319836 0.079 Uiso 1 1 calc R U . . .
C10 C 0.5402(4) 0.2217(12) 0.2192(7) 0.057(5) Uani 1 1 d . . . . .
H101 H 0.527409 0.180962 0.196632 0.085 Uiso 1 1 calc R U . . .
H102 H 0.548249 0.271395 0.197414 0.085 Uiso 1 1 calc R U . . .
H103 H 0.528731 0.250010 0.246938 0.085 Uiso 1 1 calc R U . . .
Ru1 Ru 0.60406(2) 0.20465(8) 0.29511(4) 0.0258(3) Uani 1 1 d . . . . .
Pb2 Pb 0.65842(2) 0.26176(4) 0.24944(2) 0.03119(15) Uani 1 1 d . . . . .
Pb3 Pb 0.65947(2) 0.16290(4) 0.35563(2) 0.03189(15) Uani 1 1 d . . . . .
Pb4 Pb 0.60585(2) 0.22316(4) 0.41151(2) 0.03349(15) Uani 1 1 d . . . . .
Pb5 Pb 0.57185(2) 0.36170(4) 0.34078(2) 0.03365(15) Uani 1 1 d . . . . .
Pb6 Pb 0.60434(2) 0.38548(4) 0.23979(2) 0.03274(15) Uani 1 1 d . . . . .
Pb7 Pb 0.66621(2) 0.48441(4) 0.27002(2) 0.03345(15) Uani 1 1 d . . . . .
Pb8 Pb 0.70257(2) 0.34175(4) 0.34361(2) 0.03354(15) Uani 1 1 d . . . . .
Pb9 Pb 0.66877(2) 0.31556(4) 0.44938(2) 0.03511(15) Uani 1 1 d . . . . .
Pb10 Pb 0.61276(2) 0.44360(4) 0.44039(2) 0.03602(16) Uani 1 1 d . . . . .
Pb11 Pb 0.61134(2) 0.54832(4) 0.33042(2) 0.03551(15) Uani 1 1 d . . . . .
Pb12 Pb 0.67206(2) 0.51591(4) 0.39552(2) 0.03236(15) Uani 1 1 d . . . . .
K1 K 0.71815(7) 0.3511(2) 0.17211(12) 0.0305(7) Uani 1 1 d . . . . .
C1A C 0.6727(5) 0.4796(11) 0.0646(8) 0.050(3) Uani 0.615(6) 1 d D U P A 1
H1A1 H 0.651918 0.491588 0.053216 0.060 Uiso 0.615(6) 1 calc R U P A 1
H1A2 H 0.684469 0.482381 0.032736 0.060 Uiso 0.615(6) 1 calc R U P A 1
O2A O 0.6755(3) 0.3876(8) 0.0891(5) 0.047(3) Uani 0.615(6) 1 d D U P A 1
C3A C 0.6666(5) 0.3165(11) 0.0531(7) 0.050(3) Uani 0.615(6) 1 d D U P A 1
H3A1 H 0.679349 0.316004 0.022488 0.060 Uiso 0.615(6) 1 calc R U P A 1
H3A2 H 0.646131 0.327643 0.039363 0.060 Uiso 0.615(6) 1 calc R U P A 1
C4A C 0.6687(4) 0.2255(12) 0.0814(9) 0.051(3) Uani 0.615(6) 1 d D U P A 1
H4A1 H 0.657148 0.227889 0.113522 0.061 Uiso 0.615(6) 1 calc R U P A 1
H4A2 H 0.660584 0.174825 0.057912 0.061 Uiso 0.615(6) 1 calc R U P A 1
O5A O 0.6989(3) 0.2062(8) 0.0964(5) 0.048(3) Uani 0.615(6) 1 d D U P A 1
C6A C 0.7040(4) 0.1188(11) 0.1172(9) 0.049(3) Uani 0.615(6) 1 d D U P A 1
H6A4 H 0.699349 0.071050 0.089409 0.058 Uiso 0.615(6) 1 calc R U P A 1
H6A5 H 0.690929 0.108124 0.146714 0.058 Uiso 0.615(6) 1 calc R U P A 1
C7A C 0.7342(4) 0.1077(13) 0.1369(8) 0.049(3) Uani 0.615(6) 1 d D U P A 1
H7A4 H 0.737327 0.042778 0.150112 0.058 Uiso 0.615(6) 1 calc R U P A 1
H7A5 H 0.747354 0.118252 0.107484 0.058 Uiso 0.615(6) 1 calc R U P A 1
O8A O 0.7413(3) 0.1722(8) 0.1788(5) 0.048(3) Uani 0.615(6) 1 d D U P A 1
C9A C 0.7691(4) 0.1571(12) 0.2014(9) 0.050(3) Uani 0.615(6) 1 d D U P A 1
H9A4 H 0.783302 0.153696 0.173143 0.060 Uiso 0.615(6) 1 calc R U P A 1
H9A5 H 0.769626 0.096445 0.220733 0.060 Uiso 0.615(6) 1 calc R U P A 1
C10A C 0.7778(5) 0.2358(11) 0.2398(7) 0.052(3) Uani 0.615(6) 1 d D U P A 1
H10A H 0.764282 0.236617 0.269238 0.063 Uiso 0.615(6) 1 calc R U P A 1
H10B H 0.797891 0.224277 0.255343 0.063 Uiso 0.615(6) 1 calc R U P A 1
O11A O 0.7769(3) 0.3218(9) 0.2143(5) 0.052(3) Uani 0.615(6) 1 d D U P A 1
C12A C 0.7854(5) 0.3953(11) 0.2498(7) 0.056(3) Uani 0.615(6) 1 d D U P A 1
H12A H 0.806352 0.386454 0.261413 0.067 Uiso 0.615(6) 1 calc R U P A 1
H12B H 0.773855 0.390332 0.281813 0.067 Uiso 0.615(6) 1 calc R U P A 1
C13A C 0.7818(4) 0.4881(12) 0.2280(9) 0.054(3) Uani 0.615(6) 1 d D U P A 1
H13A H 0.782037 0.533398 0.257909 0.065 Uiso 0.615(6) 1 calc R U P A 1
H13B H 0.798885 0.502257 0.206859 0.065 Uiso 0.615(6) 1 calc R U P A 1
O14A O 0.7571(3) 0.5028(8) 0.1968(6) 0.049(3) Uani 0.615(6) 1 d D U P A 1
C15A C 0.7574(4) 0.5822(13) 0.1619(8) 0.051(3) Uani 0.615(6) 1 d D U P A 1
H15A H 0.767807 0.566307 0.129582 0.061 Uiso 0.615(6) 1 calc R U P A 1
H15B H 0.767601 0.635612 0.179975 0.061 Uiso 0.615(6) 1 calc R U P A 1
C16A C 0.7265(4) 0.6078(12) 0.1470(9) 0.053(3) Uani 0.615(6) 1 d D U P A 1
H16A H 0.715441 0.616120 0.179438 0.064 Uiso 0.615(6) 1 calc R U P A 1
H16B H 0.725797 0.667486 0.126791 0.064 Uiso 0.615(6) 1 calc R U P A 1
O17A O 0.7141(3) 0.5350(8) 0.1156(6) 0.050(3) Uani 0.615(6) 1 d D U P A 1
C18A C 0.6830(3) 0.5506(12) 0.1033(9) 0.050(3) Uani 0.615(6) 1 d D U P A 1
H18A H 0.679806 0.614217 0.088222 0.059 Uiso 0.615(6) 1 calc R U P A 1
H18B H 0.672094 0.545346 0.136062 0.059 Uiso 0.615(6) 1 calc R U P A 1
C1D C 0.6670(7) 0.3712(13) 0.0529(10) 0.049(3) Uani 0.385(6) 1 d D U P A 2
H1D1 H 0.646785 0.355782 0.039233 0.059 Uiso 0.385(6) 1 calc R U P A 2
H1D2 H 0.679696 0.374013 0.022372 0.059 Uiso 0.385(6) 1 calc R U P A 2
O2D O 0.6776(4) 0.2996(11) 0.0901(8) 0.049(3) Uani 0.385(6) 1 d D U P A 2
C3D C 0.6772(7) 0.2107(14) 0.0656(10) 0.050(3) Uani 0.385(6) 1 d D U P A 2
H3D1 H 0.690578 0.209833 0.036038 0.060 Uiso 0.385(6) 1 calc R U P A 2
H3D2 H 0.657114 0.195605 0.051106 0.060 Uiso 0.385(6) 1 calc R U P A 2
C4D C 0.6868(5) 0.1413(15) 0.1069(12) 0.049(3) Uani 0.385(6) 1 d D U P A 2
H4D1 H 0.674719 0.147250 0.138217 0.058 Uiso 0.385(6) 1 calc R U P A 2
H4D2 H 0.684470 0.076777 0.092589 0.058 Uiso 0.385(6) 1 calc R U P A 2
O5D O 0.7172(4) 0.1589(10) 0.1223(8) 0.047(3) Uani 0.385(6) 1 d D U P A 2
C6D C 0.7288(5) 0.0936(15) 0.1575(11) 0.048(3) Uani 0.385(6) 1 d D U P A 2
H6D1 H 0.728360 0.031206 0.140064 0.058 Uiso 0.385(6) 1 calc R U P A 2
H6D2 H 0.716455 0.090099 0.188560 0.058 Uiso 0.385(6) 1 calc R U P A 2
C7D C 0.7587(5) 0.1149(15) 0.1759(12) 0.048(3) Uani 0.385(6) 1 d D U P A 2
H7D1 H 0.766041 0.065666 0.201067 0.058 Uiso 0.385(6) 1 calc R U P A 2
H7D2 H 0.771396 0.115557 0.145287 0.058 Uiso 0.385(6) 1 calc R U P A 2
O8D O 0.7601(4) 0.2036(10) 0.2017(8) 0.049(3) Uani 0.385(6) 1 d D U P A 2
C9D C 0.7878(5) 0.2265(15) 0.2217(14) 0.051(3) Uani 0.385(6) 1 d D U P A 2
H9D1 H 0.801492 0.224478 0.192449 0.061 Uiso 0.385(6) 1 calc R U P A 2
H9D2 H 0.794459 0.179200 0.248575 0.061 Uiso 0.385(6) 1 calc R U P A 2
C10D C 0.7892(7) 0.3235(14) 0.2471(10) 0.053(3) Uani 0.385(6) 1 d D U P A 2
H10C H 0.778597 0.322506 0.280436 0.064 Uiso 0.385(6) 1 calc R U P A 2
H10D H 0.809897 0.340220 0.256419 0.064 Uiso 0.385(6) 1 calc R U P A 2
O11D O 0.7770(4) 0.3897(11) 0.2136(10) 0.053(3) Uani 0.385(6) 1 d D U P A 2
C12D C 0.7888(5) 0.4796(15) 0.2103(16) 0.054(3) Uani 0.385(6) 1 d D U P A 2
H12C H 0.804557 0.477916 0.184717 0.064 Uiso 0.385(6) 1 calc R U P A 2
H12D H 0.798050 0.496353 0.245556 0.064 Uiso 0.385(6) 1 calc R U P A 2
C13D C 0.7685(5) 0.5521(14) 0.1942(15) 0.053(3) Uani 0.385(6) 1 d D U P A 2
H13C H 0.766396 0.593411 0.225398 0.063 Uiso 0.385(6) 1 calc R U P A 2
H13D H 0.777873 0.590304 0.166875 0.063 Uiso 0.385(6) 1 calc R U P A 2
O14D O 0.7410(4) 0.5305(10) 0.1743(8) 0.051(3) Uani 0.385(6) 1 d D U P A 2
C15D C 0.7305(6) 0.5941(17) 0.1330(12) 0.051(3) Uani 0.385(6) 1 d D U P A 2
H15C H 0.741686 0.585049 0.100836 0.062 Uiso 0.385(6) 1 calc R U P A 2
H15D H 0.733212 0.659818 0.145203 0.062 Uiso 0.385(6) 1 calc R U P A 2
C16D C 0.6989(5) 0.5756(14) 0.1202(13) 0.052(3) Uani 0.385(6) 1 d D U P A 2
H16C H 0.687917 0.577218 0.153035 0.062 Uiso 0.385(6) 1 calc R U P A 2
H16D H 0.690630 0.623537 0.095193 0.062 Uiso 0.385(6) 1 calc R U P A 2
O17D O 0.6971(4) 0.4859(10) 0.0968(8) 0.050(3) Uani 0.385(6) 1 d D U P A 2
C18D C 0.6672(4) 0.4618(15) 0.0802(14) 0.050(3) Uani 0.385(6) 1 d D U P A 2
H18C H 0.658723 0.510680 0.055838 0.060 Uiso 0.385(6) 1 calc R U P A 2
H18D H 0.655061 0.458235 0.111578 0.060 Uiso 0.385(6) 1 calc R U P A 2
K2 K 0.66898(7) 0.0160(2) 0.48027(12) 0.0379(8) Uani 1 1 d . . . . .
C1B C 0.6330(3) 0.1081(13) 0.6017(6) 0.048(3) Uani 0.756(8) 1 d D U P B 1
H1B1 H 0.627716 0.166934 0.619903 0.058 Uiso 0.756(8) 1 calc R U P B 1
H1B2 H 0.636071 0.058399 0.628934 0.058 Uiso 0.756(8) 1 calc R U P B 1
O2B O 0.6595(2) 0.1219(8) 0.5739(5) 0.047(3) Uani 0.756(8) 1 d D U P B 1
C3B C 0.6829(3) 0.1500(14) 0.6093(6) 0.048(3) Uani 0.756(8) 1 d D U P B 1
H3B1 H 0.687521 0.099646 0.635599 0.058 Uiso 0.756(8) 1 calc R U P B 1
H3B2 H 0.677434 0.207207 0.628751 0.058 Uiso 0.756(8) 1 calc R U P B 1
C4B C 0.7088(4) 0.1691(11) 0.5780(7) 0.048(3) Uani 0.756(8) 1 d D U P B 1
H4B1 H 0.704026 0.218950 0.551443 0.058 Uiso 0.756(8) 1 calc R U P B 1
H4B2 H 0.725312 0.191159 0.601945 0.058 Uiso 0.756(8) 1 calc R U P B 1
O5B O 0.7170(2) 0.0846(8) 0.5514(5) 0.046(3) Uani 0.756(8) 1 d D U P B 1
C6B C 0.7409(4) 0.0949(11) 0.5211(7) 0.051(3) Uani 0.756(8) 1 d D U P B 1
H6B1 H 0.756857 0.126439 0.542492 0.061 Uiso 0.756(8) 1 calc R U P B 1
H6B2 H 0.735508 0.135083 0.489943 0.061 Uiso 0.756(8) 1 calc R U P B 1
C7B C 0.7512(3) 0.0045(12) 0.5028(7) 0.050(3) Uani 0.756(8) 1 d D U P B 1
H7B1 H 0.768839 0.013362 0.482272 0.060 Uiso 0.756(8) 1 calc R U P B 1
H7B2 H 0.756489 -0.036263 0.533776 0.060 Uiso 0.756(8) 1 calc R U P B 1
O8B O 0.7285(2) -0.0384(8) 0.4702(5) 0.048(3) Uani 0.756(8) 1 d D U P B 1
C9B C 0.7349(3) -0.1301(11) 0.4577(8) 0.052(3) Uani 0.756(8) 1 d D U P B 1
H9B1 H 0.735402 -0.168671 0.490509 0.062 Uiso 0.756(8) 1 calc R U P B 1
H9B2 H 0.754534 -0.133025 0.442958 0.062 Uiso 0.756(8) 1 calc R U P B 1
C10B C 0.7122(3) -0.1698(13) 0.4174(7) 0.051(3) Uani 0.756(8) 1 d D U P B 1
H10E H 0.712354 -0.133328 0.383874 0.062 Uiso 0.756(8) 1 calc R U P B 1
H10F H 0.717157 -0.235801 0.409295 0.062 Uiso 0.756(8) 1 calc R U P B 1
O11B O 0.6847(2) -0.1661(8) 0.4369(5) 0.048(3) Uani 0.756(8) 1 d D U P B 1
C12B C 0.6615(3) -0.1892(14) 0.3993(6) 0.046(3) Uani 0.756(8) 1 d D U P B 1
H12E H 0.666285 -0.247959 0.380626 0.056 Uiso 0.756(8) 1 calc R U P B 1
H12F H 0.659060 -0.138490 0.372496 0.056 Uiso 0.756(8) 1 calc R U P B 1
C13B C 0.6344(3) -0.2012(11) 0.4264(8) 0.046(3) Uani 0.756(8) 1 d D U P B 1
H13E H 0.618425 -0.218647 0.400004 0.055 Uiso 0.756(8) 1 calc R U P B 1
H13F H 0.636856 -0.253047 0.452505 0.055 Uiso 0.756(8) 1 calc R U P B 1
O14B O 0.6269(2) -0.1204(8) 0.4522(5) 0.045(3) Uani 0.756(8) 1 d D U P B 1
C15B C 0.6015(4) -0.1314(11) 0.4828(7) 0.047(3) Uani 0.756(8) 1 d D U P B 1
H15E H 0.605839 -0.176122 0.512358 0.057 Uiso 0.756(8) 1 calc R U P B 1
H15F H 0.585020 -0.156806 0.459938 0.057 Uiso 0.756(8) 1 calc R U P B 1
C16B C 0.5934(3) -0.0391(12) 0.5044(7) 0.047(3) Uani 0.756(8) 1 d D U P B 1
H16E H 0.590339 0.006844 0.475043 0.057 Uiso 0.756(8) 1 calc R U P B 1
H16F H 0.574932 -0.044539 0.522991 0.057 Uiso 0.756(8) 1 calc R U P B 1
O17B O 0.6162(2) -0.0088(8) 0.5401(5) 0.046(3) Uani 0.756(8) 1 d D U P B 1
C18B C 0.6093(3) 0.0810(11) 0.5633(7) 0.046(3) Uani 0.756(8) 1 d D U P B 1
H18E H 0.590608 0.076401 0.581340 0.055 Uiso 0.756(8) 1 calc R U P B 1
H18F H 0.606914 0.129139 0.534962 0.055 Uiso 0.756(8) 1 calc R U P B 1
C1E C 0.7014(6) 0.154(3) 0.5885(14) 0.048(3) Uani 0.244(8) 1 d D U P B 2
H1E1 H 0.707339 0.110838 0.617899 0.057 Uiso 0.244(8) 1 calc R U P B 2
H1E2 H 0.700793 0.218784 0.603129 0.057 Uiso 0.244(8) 1 calc R U P B 2
O2E O 0.6728(5) 0.1284(18) 0.5655(12) 0.047(3) Uani 0.244(8) 1 d D U P B 2
C3E C 0.6508(7) 0.136(3) 0.6022(13) 0.048(3) Uani 0.244(8) 1 d D U P B 2
H3E1 H 0.651256 0.199277 0.618530 0.057 Uiso 0.244(8) 1 calc R U P B 2
H3E2 H 0.653975 0.088791 0.630828 0.057 Uiso 0.244(8) 1 calc R U P B 2
C4E C 0.6223(6) 0.120(2) 0.5729(19) 0.047(3) Uani 0.244(8) 1 d D U P B 2
H4E1 H 0.606171 0.128390 0.597218 0.056 Uiso 0.244(8) 1 calc R U P B 2
H4E2 H 0.619560 0.166051 0.543578 0.056 Uiso 0.244(8) 1 calc R U P B 2
O5E O 0.6213(4) 0.026(2) 0.5514(12) 0.047(3) Uani 0.244(8) 1 d D U P B 2
C6E C 0.5950(5) 0.004(3) 0.5262(18) 0.047(3) Uani 0.244(8) 1 d D U P B 2
H6E1 H 0.590593 0.050108 0.497435 0.057 Uiso 0.244(8) 1 calc R U P B 2
H6E2 H 0.579446 0.009512 0.552001 0.057 Uiso 0.244(8) 1 calc R U P B 2
C7E C 0.5937(7) -0.089(3) 0.5035(17) 0.047(3) Uani 0.244(8) 1 d D U P B 2
H7E1 H 0.594939 -0.136208 0.532593 0.056 Uiso 0.244(8) 1 calc R U P B 2
H7E2 H 0.574688 -0.097773 0.483277 0.056 Uiso 0.244(8) 1 calc R U P B 2
O8E O 0.6168(4) -0.1052(19) 0.4693(12) 0.046(3) Uani 0.244(8) 1 d D U P B 2
C9E C 0.6169(6) -0.194(2) 0.4481(19) 0.046(3) Uani 0.244(8) 1 d D U P B 2
H9E1 H 0.598179 -0.205194 0.427109 0.056 Uiso 0.244(8) 1 calc R U P B 2
H9E2 H 0.618127 -0.240731 0.477525 0.056 Uiso 0.244(8) 1 calc R U P B 2
C10E C 0.6423(6) -0.209(3) 0.4127(15) 0.046(3) Uani 0.244(8) 1 d D U P B 2
H10G H 0.642584 -0.275894 0.401119 0.055 Uiso 0.244(8) 1 calc R U P B 2
H10H H 0.639508 -0.169715 0.380512 0.055 Uiso 0.244(8) 1 calc R U P B 2
O11E O 0.6686(5) -0.1877(18) 0.4389(12) 0.046(3) Uani 0.244(8) 1 d D U P B 2
C12E C 0.6937(6) -0.211(3) 0.4109(16) 0.049(3) Uani 0.244(8) 1 d D U P B 2
H12G H 0.692333 -0.180821 0.375428 0.059 Uiso 0.244(8) 1 calc R U P B 2
H12H H 0.694353 -0.279987 0.405589 0.059 Uiso 0.244(8) 1 calc R U P B 2
C13E C 0.7201(6) -0.181(2) 0.4402(19) 0.050(3) Uani 0.244(8) 1 d D U P B 2
H13G H 0.722353 -0.216255 0.474009 0.060 Uiso 0.244(8) 1 calc R U P B 2
H13H H 0.737234 -0.195370 0.419150 0.060 Uiso 0.244(8) 1 calc R U P B 2
O14E O 0.7204(4) -0.0865(18) 0.4516(11) 0.050(3) Uani 0.244(8) 1 d D U P B 2
C15E C 0.7478(5) -0.055(2) 0.4762(17) 0.050(3) Uani 0.244(8) 1 d D U P B 2
H15G H 0.763712 -0.064814 0.451524 0.060 Uiso 0.244(8) 1 calc R U P B 2
H15H H 0.752577 -0.091729 0.509001 0.060 Uiso 0.244(8) 1 calc R U P B 2
C16E C 0.7454(6) 0.046(2) 0.4893(15) 0.050(3) Uani 0.244(8) 1 d D U P B 2
H16G H 0.764595 0.070034 0.503767 0.060 Uiso 0.244(8) 1 calc R U P B 2
H16H H 0.739411 0.082254 0.456994 0.060 Uiso 0.244(8) 1 calc R U P B 2
O17E O 0.7242(4) 0.0542(18) 0.5276(11) 0.048(3) Uani 0.244(8) 1 d D U P B 2
C18E C 0.7226(6) 0.150(2) 0.5470(16) 0.049(3) Uani 0.244(8) 1 d D U P B 2
H18G H 0.716391 0.192175 0.517262 0.059 Uiso 0.244(8) 1 calc R U P B 2
H18H H 0.742127 0.170133 0.561595 0.059 Uiso 0.244(8) 1 calc R U P B 2
K3 K 0.46769(7) 0.6766(2) 0.36801(14) 0.0439(9) Uani 1 1 d . . . . .
C1C C 0.5153(4) 0.8667(11) 0.3231(8) 0.062(6) Uani 1 1 d . . . . .
H1C1 H 0.517765 0.834876 0.288616 0.074 Uiso 1 1 calc R U . . .
H1C2 H 0.530888 0.914534 0.328395 0.074 Uiso 1 1 calc R U . . .
O2C O 0.5173(2) 0.7994(7) 0.3658(4) 0.050(3) Uani 1 1 d . . . . .
C3C C 0.5442(3) 0.7508(11) 0.3662(7) 0.047(4) Uani 1 1 d . . . . .
H3C1 H 0.560672 0.795601 0.371642 0.057 Uiso 1 1 calc R U . . .
H3C2 H 0.546128 0.718614 0.331707 0.057 Uiso 1 1 calc R U . . .
C4C C 0.5452(3) 0.6796(13) 0.4108(7) 0.055(5) Uani 1 1 d . . . . .
H4C1 H 0.564498 0.647712 0.413061 0.066 Uiso 1 1 calc R U . . .
H4C2 H 0.542516 0.711497 0.445193 0.066 Uiso 1 1 calc R U . . .
O5C O 0.5230(2) 0.6140(7) 0.4010(4) 0.038(3) Uani 1 1 d . . . . .
C6C C 0.5247(3) 0.5377(12) 0.4378(6) 0.044(4) Uani 1 1 d . . . . .
H6C1 H 0.521511 0.560810 0.474191 0.053 Uiso 1 1 calc R U . . .
H6C2 H 0.544371 0.508383 0.438086 0.053 Uiso 1 1 calc R U . . .
C7C C 0.5018(4) 0.4671(11) 0.4216(7) 0.056(5) Uani 1 1 d . . . . .
H7C1 H 0.504464 0.446612 0.384515 0.067 Uiso 1 1 calc R U . . .
H7C2 H 0.503870 0.411306 0.444972 0.067 Uiso 1 1 calc R U . . .
O8C O 0.4736(2) 0.5052(8) 0.4249(4) 0.045(3) Uani 1 1 d . . . . .
C9C C 0.4514(4) 0.4386(11) 0.4096(6) 0.047(4) Uani 1 1 d . . . . .
H9C1 H 0.452644 0.384255 0.434180 0.057 Uiso 1 1 calc R U . . .
H9C2 H 0.454468 0.415487 0.373158 0.057 Uiso 1 1 calc R U . . .
C10C C 0.4218(3) 0.4837(11) 0.4111(6) 0.046(4) Uani 1 1 d . . . . .
H10I H 0.406208 0.437441 0.401430 0.056 Uiso 1 1 calc R U . . .
H10J H 0.418712 0.507821 0.447245 0.056 Uiso 1 1 calc R U . . .
O11C O 0.4209(2) 0.5600(8) 0.3731(4) 0.044(3) Uani 1 1 d . . . . .
C12C C 0.3936(4) 0.5963(13) 0.3664(8) 0.066(6) Uani 1 1 d . . . . .
H12I H 0.388404 0.629536 0.399146 0.079 Uiso 1 1 calc R U . . .
H12J H 0.379191 0.545225 0.359241 0.079 Uiso 1 1 calc R U . . .
C13C C 0.3928(3) 0.6654(12) 0.3190(6) 0.045(4) Uani 1 1 d . . . . .
H13I H 0.398551 0.631939 0.286631 0.054 Uiso 1 1 calc R U . . .
H13J H 0.372589 0.689187 0.312170 0.054 Uiso 1 1 calc R U . . .
O14C O 0.4123(2) 0.7426(8) 0.3295(4) 0.046(3) Uani 1 1 d . . . . .
C15C C 0.4155(4) 0.7973(12) 0.2829(6) 0.057(5) Uani 1 1 d . . . . .
H15I H 0.396290 0.822588 0.269520 0.068 Uiso 1 1 calc R U . . .
H15J H 0.423645 0.758497 0.254571 0.068 Uiso 1 1 calc R U . . .
C16C C 0.4364(4) 0.8769(12) 0.2987(7) 0.053(5) Uani 1 1 d . . . . .
H16I H 0.436814 0.923266 0.269390 0.063 Uiso 1 1 calc R U . . .
H16J H 0.429682 0.909294 0.330667 0.063 Uiso 1 1 calc R U . . .
O17C O 0.4649(2) 0.8398(7) 0.3097(4) 0.046(3) Uani 1 1 d . . . . .
C18C C 0.4855(4) 0.9130(13) 0.3227(9) 0.074(6) Uani 1 1 d . . . . .
H18I H 0.481997 0.940112 0.358045 0.088 Uiso 1 1 calc R U . . .
H18J H 0.483894 0.963703 0.295707 0.088 Uiso 1 1 calc R U . . .
N21C N 0.4542(4) 0.7236(13) 0.4784(7) 0.089(4) Uani 0.615(6) 1 d D U P A 1
H21A H 0.439000 0.764900 0.476490 0.107 Uiso 0.615(6) 1 calc R U P A 1
H21B H 0.447575 0.670215 0.493523 0.107 Uiso 0.615(6) 1 calc R U P A 1
C22C C 0.4753(8) 0.761(2) 0.5132(18) 0.092(5) Uani 0.615(6) 1 d D U P A 1
H22A H 0.493041 0.721255 0.510003 0.110 Uiso 0.615(6) 1 calc R U P A 1
H22B H 0.468548 0.749345 0.549360 0.110 Uiso 0.615(6) 1 calc R U P A 1
C23C C 0.4856(9) 0.8609(18) 0.5124(17) 0.103(7) Uani 0.615(6) 1 d D U P A 1
H23A H 0.489146 0.875978 0.474846 0.123 Uiso 0.615(6) 1 calc R U P A 1
H23B H 0.468840 0.900117 0.522230 0.123 Uiso 0.615(6) 1 calc R U P A 1
N24C N 0.5097(9) 0.892(3) 0.5425(15) 0.167(13) Uani 0.615(6) 1 d D U P A 1
H24A H 0.517256 0.943372 0.526927 0.250 Uiso 0.615(6) 1 calc R U P A 1
H24B H 0.523472 0.845544 0.544806 0.250 Uiso 0.615(6) 1 calc R U P A 1
H24C H 0.504305 0.906824 0.575749 0.250 Uiso 0.001 1 calc R U P A 1
N31C N 0.4542(4) 0.7236(13) 0.4784(7) 0.089(4) Uani 0.385(6) 1 d . U P A 2
H31A H 0.440723 0.770621 0.478083 0.107 Uiso 0.385(6) 1 calc R U P A 2
H31B H 0.446453 0.672531 0.494161 0.107 Uiso 0.385(6) 1 calc R U P A 2
C32C C 0.4845(14) 0.757(5) 0.513(3) 0.092(5) Uani 0.385(6) 1 d . U P A 2
H32A H 0.485893 0.736895 0.551047 0.110 Uiso 0.385(6) 1 calc R U P A 2
H32B H 0.503047 0.747924 0.495573 0.110 Uiso 0.385(6) 1 calc R U P A 2
C33C C 0.4683(14) 0.861(4) 0.502(3) 0.094(7) Uani 0.385(6) 1 d . U P A 2
H33A H 0.446678 0.854806 0.502048 0.113 Uiso 0.385(6) 1 calc R U P A 2
H33B H 0.474862 0.907113 0.529749 0.113 Uiso 0.385(6) 1 calc R U P A 2
N34C N 0.4770(11) 0.888(3) 0.4523(18) 0.099(11) Uani 0.385(6) 1 d . U P A 2
H34A H 0.495227 0.913746 0.455708 0.149 Uiso 0.385(6) 1 calc R U P A 2
H34B H 0.464095 0.931410 0.438104 0.149 Uiso 0.385(6) 1 calc R U P A 2
H34C H 0.477202 0.837137 0.430558 0.149 Uiso 0.001 1 calc R U P A 2
N41C N 0.4639(5) 0.5577(16) 0.2731(9) 0.054(5) Uani 0.615(6) 1 d D U P A 1
H41A H 0.447437 0.521768 0.273804 0.065 Uiso 0.615(6) 1 calc R U P A 1
H41B H 0.461998 0.595089 0.243778 0.065 Uiso 0.615(6) 1 calc R U P A 1
C42C C 0.4876(8) 0.500(3) 0.2683(16) 0.085(9) Uani 0.615(6) 1 d D U P A 1
H42A H 0.478834 0.436495 0.263647 0.102 Uiso 0.615(6) 1 calc R U P A 1
H42B H 0.497480 0.499596 0.304377 0.102 Uiso 0.615(6) 1 calc R U P A 1
N51C N 0.4785(8) 0.610(3) 0.2576(14) 0.054(5) Uani 0.385(6) 1 d D U P A 2
H51A H 0.461663 0.602982 0.236907 0.065 Uiso 0.385(6) 1 calc R U P A 2
H51B H 0.491261 0.647879 0.240816 0.065 Uiso 0.385(6) 1 calc R U P A 2
C52C C 0.4908(14) 0.527(4) 0.2738(19) 0.085(9) Uani 0.385(6) 1 d D U P A 2
H52A H 0.476552 0.474151 0.273917 0.102 Uiso 0.385(6) 1 calc R U P A 2
H52B H 0.502359 0.530462 0.308190 0.102 Uiso 0.385(6) 1 calc R U P A 2

loop_
_atom_site_aniso_label
_atom_site_aniso_U_11
_atom_site_aniso_U_22
_atom_site_aniso_U_33
_atom_site_aniso_U_23
_atom_site_aniso_U_13
_atom_site_aniso_U_12
C1 0.051(10) 0.021(8) 0.024(8) 0.005(6) -0.012(7) -0.002(7)
C2 0.025(8) 0.028(9) 0.054(10) -0.010(7) -0.005(7) -0.004(7)
C3 0.041(10) 0.026(9) 0.042(9) -0.003(7) 0.015(7) -0.004(7)
C4 0.019(8) 0.033(9) 0.046(9) 0.001(7) -0.005(7) -0.004(7)
C5 0.044(10) 0.027(9) 0.043(9) 0.004(7) -0.013(8) -0.010(8)
C6 0.082(14) 0.047(11) 0.040(10) -0.020(8) -0.001(9) -0.031(10)
C7 0.055(12) 0.027(10) 0.093(14) -0.025(9) 0.026(10) -0.018(8)
C8 0.054(11) 0.021(9) 0.065(11) 0.013(8) 0.004(9) -0.007(8)
C9 0.029(10) 0.053(12) 0.075(13) 0.002(9) -0.010(9) -0.016(8)
C10 0.052(12) 0.044(11) 0.072(12) 0.002(9) -0.019(9) -0.003(9)
Ru1 0.0251(7) 0.0238(7) 0.0281(6) 0.0009(5) -0.0021(5) -0.0029(5)
Pb2 0.0331(3) 0.0288(3) 0.0323(3) -0.0061(2) 0.0075(2) -0.0077(3)
Pb3 0.0292(3) 0.0238(3) 0.0422(3) 0.0033(2) -0.0018(3) 0.0013(3)
Pb4 0.0326(3) 0.0365(4) 0.0315(3) 0.0071(3) 0.0031(2) -0.0063(3)
Pb5 0.0257(3) 0.0349(4) 0.0401(3) -0.0019(3) -0.0005(2) 0.0025(3)
Pb6 0.0409(4) 0.0277(3) 0.0286(3) 0.0041(2) -0.0074(3) -0.0045(3)
Pb7 0.0428(4) 0.0281(3) 0.0296(3) 0.0012(2) 0.0036(3) -0.0111(3)
Pb8 0.0253(3) 0.0326(3) 0.0427(3) -0.0049(3) 0.0020(3) -0.0031(3)
Pb9 0.0359(4) 0.0379(4) 0.0304(3) 0.0053(3) -0.0075(3) -0.0030(3)
Pb10 0.0349(4) 0.0436(4) 0.0298(3) -0.0070(3) 0.0042(2) 0.0009(3)
Pb11 0.0414(4) 0.0249(3) 0.0394(3) -0.0011(3) -0.0051(3) 0.0044(3)
Pb12 0.0365(4) 0.0286(3) 0.0316(3) -0.0047(2) -0.0015(2) -0.0053(3)
K1 0.0355(19) 0.0238(17) 0.0322(17) 0.0011(14) 0.0022(14) -0.0009(14)
C1A 0.050(6) 0.055(6) 0.045(6) 0.003(6) 0.007(5) 0.008(6)
O2A 0.049(6) 0.053(5) 0.040(5) 0.000(5) 0.004(5) 0.003(5)
C3A 0.053(6) 0.055(6) 0.042(6) -0.003(6) 0.003(5) 0.003(6)
C4A 0.056(6) 0.051(6) 0.046(6) -0.006(6) 0.006(6) 0.003(6)
O5A 0.057(6) 0.043(6) 0.046(6) -0.004(5) 0.011(5) 0.004(5)
C6A 0.059(6) 0.038(6) 0.050(6) -0.007(5) 0.015(5) 0.007(6)
C7A 0.058(6) 0.037(6) 0.053(6) -0.004(5) 0.020(5) 0.012(5)
O8A 0.054(6) 0.040(6) 0.052(6) 0.002(5) 0.017(5) 0.011(5)
C9A 0.053(6) 0.045(6) 0.053(6) 0.012(6) 0.017(5) 0.011(6)
C10A 0.050(7) 0.051(6) 0.056(7) 0.012(6) 0.012(5) 0.009(6)
O11A 0.050(6) 0.049(5) 0.059(6) 0.009(5) 0.011(5) 0.006(5)
C12A 0.050(6) 0.056(6) 0.061(7) 0.006(6) 0.006(6) -0.004(6)
C13A 0.050(6) 0.052(6) 0.062(7) -0.005(6) 0.005(6) -0.002(6)
O14A 0.046(6) 0.045(6) 0.057(6) -0.002(5) 0.008(5) -0.007(5)
C15A 0.048(6) 0.045(6) 0.059(6) -0.001(5) 0.009(5) -0.006(6)
C16A 0.050(6) 0.049(6) 0.062(7) 0.002(5) 0.011(5) 0.000(5)
O17A 0.044(6) 0.052(6) 0.055(6) 0.006(5) 0.013(5) 0.001(5)
C18A 0.047(6) 0.052(6) 0.051(6) 0.005(6) 0.008(6) 0.006(6)
C1D 0.051(6) 0.055(6) 0.043(6) 0.001(6) 0.004(6) 0.006(6)
O2D 0.053(6) 0.051(6) 0.043(6) -0.001(5) 0.005(5) 0.005(6)
C3D 0.055(7) 0.050(6) 0.045(6) -0.007(6) 0.008(6) 0.003(6)
C4D 0.056(7) 0.044(6) 0.046(6) -0.009(6) 0.011(6) 0.003(6)
O5D 0.054(6) 0.040(6) 0.049(6) -0.005(5) 0.015(5) 0.008(5)
C6D 0.056(7) 0.038(6) 0.053(7) -0.004(6) 0.019(6) 0.012(6)
C7D 0.052(6) 0.042(6) 0.053(7) 0.002(6) 0.020(6) 0.013(6)
O8D 0.051(6) 0.044(6) 0.053(6) 0.005(5) 0.015(5) 0.011(5)
C9D 0.050(7) 0.050(6) 0.055(7) 0.008(6) 0.012(6) 0.010(6)
C10D 0.049(6) 0.053(6) 0.057(7) 0.004(6) 0.010(6) 0.005(6)
O11D 0.050(6) 0.051(6) 0.059(6) 0.001(6) 0.009(5) -0.001(6)
C12D 0.049(6) 0.052(6) 0.060(7) -0.001(6) 0.007(6) -0.006(6)
C13D 0.049(6) 0.050(6) 0.060(7) -0.002(6) 0.010(6) -0.005(6)
O14D 0.048(6) 0.048(6) 0.058(6) 0.001(5) 0.011(5) -0.004(5)
C15D 0.050(6) 0.048(6) 0.058(7) 0.000(6) 0.013(6) 0.000(6)
C16D 0.051(6) 0.050(6) 0.056(6) 0.002(6) 0.010(6) 0.003(6)
O17D 0.050(6) 0.052(6) 0.049(6) 0.001(5) 0.008(5) 0.007(5)
C18D 0.049(6) 0.054(6) 0.047(7) 0.002(6) 0.008(6) 0.006(6)
K2 0.044(2) 0.037(2) 0.0322(18) 0.0009(15) 0.0010(15) 0.0004(16)
C1B 0.054(6) 0.041(6) 0.049(6) -0.005(5) 0.002(5) 0.009(5)
O2B 0.056(6) 0.039(5) 0.044(5) 0.001(4) -0.004(5) 0.008(5)
C3B 0.058(6) 0.038(6) 0.048(6) -0.001(5) -0.006(5) 0.007(5)
C4B 0.058(6) 0.038(6) 0.047(6) -0.003(5) -0.009(5) 0.002(5)
O5B 0.054(5) 0.038(5) 0.046(6) -0.004(5) -0.010(4) 0.003(5)
C6B 0.053(6) 0.049(6) 0.050(6) -0.002(5) -0.009(5) 0.000(5)
C7B 0.050(6) 0.050(6) 0.050(6) -0.001(5) -0.005(5) 0.003(5)
O8B 0.047(5) 0.049(5) 0.046(5) 0.000(4) -0.005(4) 0.002(5)
C9B 0.051(6) 0.053(6) 0.050(6) -0.006(5) -0.005(5) 0.009(5)
C10B 0.052(6) 0.049(6) 0.052(6) -0.009(5) -0.005(5) 0.010(6)
O11B 0.052(5) 0.042(5) 0.048(5) -0.011(5) -0.007(5) 0.010(5)
C12B 0.053(6) 0.039(6) 0.047(6) -0.011(5) -0.007(5) 0.013(5)
C13B 0.052(6) 0.036(5) 0.048(6) -0.006(5) -0.008(5) 0.010(5)
O14B 0.051(6) 0.035(5) 0.048(6) -0.006(5) -0.005(4) 0.009(5)
C15B 0.047(6) 0.042(6) 0.051(6) -0.004(5) -0.006(5) 0.007(5)
C16B 0.047(6) 0.042(6) 0.052(6) -0.003(5) -0.001(5) 0.007(5)
O17B 0.049(6) 0.042(6) 0.047(5) -0.005(4) 0.004(5) 0.006(5)
C18B 0.049(6) 0.042(6) 0.048(6) -0.006(5) 0.007(5) 0.013(5)
C1E 0.056(6) 0.039(6) 0.047(6) -0.001(5) -0.007(5) 0.003(6)
O2E 0.056(6) 0.038(6) 0.046(6) 0.001(6) -0.006(5) 0.003(6)
C3E 0.056(6) 0.039(6) 0.048(6) -0.002(6) -0.002(5) 0.007(6)
C4E 0.053(6) 0.040(6) 0.047(6) -0.004(6) 0.002(6) 0.009(6)
O5E 0.051(6) 0.041(6) 0.049(6) -0.005(5) 0.003(5) 0.007(5)
C6E 0.049(6) 0.043(6) 0.049(6) -0.005(5) 0.003(6) 0.008(6)
C7E 0.048(6) 0.042(6) 0.050(6) -0.004(5) -0.002(5) 0.007(6)
O8E 0.049(6) 0.039(6) 0.049(6) -0.005(5) -0.005(5) 0.007(5)
C9E 0.051(6) 0.038(6) 0.049(6) -0.004(6) -0.007(6) 0.007(6)
C10E 0.052(6) 0.036(6) 0.048(6) -0.007(6) -0.008(5) 0.010(6)
O11E 0.052(6) 0.039(6) 0.048(6) -0.009(6) -0.006(6) 0.012(6)
C12E 0.053(6) 0.043(6) 0.050(6) -0.009(6) -0.005(6) 0.011(6)
C13E 0.052(6) 0.048(6) 0.050(6) -0.008(6) -0.005(6) 0.009(6)
O14E 0.052(6) 0.049(6) 0.050(6) -0.006(5) -0.005(5) 0.008(5)
C15E 0.050(6) 0.050(6) 0.050(6) -0.002(6) -0.003(6) 0.005(6)
C16E 0.050(6) 0.049(6) 0.050(6) 0.000(6) -0.005(5) 0.003(6)
O17E 0.050(6) 0.045(6) 0.048(6) -0.002(5) -0.006(5) 0.001(5)
C18E 0.054(6) 0.043(6) 0.048(6) -0.002(6) -0.008(5) 0.001(6)
K3 0.037(2) 0.034(2) 0.060(2) 0.0017(17) -0.0017(17) -0.0043(16)
C1C 0.076(14) 0.017(9) 0.088(14) 0.017(9) -0.031(11) -0.004(9)
O2C 0.051(8) 0.038(7) 0.061(7) -0.007(6) -0.002(6) 0.001(6)
C3C 0.031(10) 0.040(10) 0.072(12) 0.024(9) 0.005(8) -0.004(8)
C4C 0.014(9) 0.079(14) 0.070(12) 0.007(10) -0.014(8) 0.017(9)
O5C 0.036(6) 0.039(6) 0.039(6) 0.007(5) 0.008(5) -0.004(5)
C6C 0.022(9) 0.066(12) 0.045(10) 0.024(9) 0.002(7) -0.001(8)
C7C 0.082(15) 0.023(9) 0.065(12) 0.001(8) 0.028(10) 0.000(9)
O8C 0.054(8) 0.050(7) 0.033(6) 0.005(5) 0.013(5) 0.016(6)
C9C 0.066(13) 0.023(9) 0.052(10) 0.008(8) 0.005(9) -0.016(9)
C10C 0.044(11) 0.043(10) 0.053(10) -0.007(8) 0.011(8) -0.033(9)
O11C 0.046(7) 0.042(7) 0.045(6) -0.003(5) 0.007(5) -0.019(6)
C12C 0.051(13) 0.066(14) 0.085(14) -0.039(11) 0.038(11) -0.024(10)
C13C 0.015(8) 0.065(12) 0.054(10) -0.007(9) -0.012(7) 0.000(8)
O14C 0.034(7) 0.047(7) 0.055(7) -0.011(6) 0.002(5) 0.004(6)
C15C 0.072(13) 0.057(13) 0.041(10) -0.022(9) -0.012(9) 0.025(10)
C16C 0.062(13) 0.049(12) 0.048(10) 0.012(9) 0.007(9) 0.009(10)
O17C 0.038(7) 0.022(6) 0.078(8) 0.003(5) -0.002(6) 0.009(5)
C18C 0.062(14) 0.053(13) 0.103(16) 0.031(12) -0.024(12) 0.009(11)
N21C 0.096(8) 0.092(7) 0.080(7) 0.007(7) 0.012(6) 0.008(7)
C22C 0.097(8) 0.095(7) 0.085(7) 0.007(7) 0.012(7) 0.001(7)
C23C 0.107(12) 0.102(10) 0.099(11) 0.008(10) 0.003(10) -0.002(9)
N24C 0.17(2) 0.17(2) 0.16(2) -0.05(2) -0.024(18) -0.044(18)
N31C 0.096(8) 0.092(7) 0.080(7) 0.007(7) 0.012(6) 0.008(7)
C32C 0.097(8) 0.095(7) 0.085(7) 0.007(7) 0.012(7) 0.001(7)
C33C 0.096(12) 0.097(9) 0.091(11) 0.006(10) 0.011(11) 0.001(9)
N34C 0.10(2) 0.104(19) 0.093(17) 0.018(15) 0.013(17) 0.018(19)
N41C 0.054(7) 0.055(8) 0.053(7) -0.004(6) 0.007(6) -0.008(6)
C42C 0.083(10) 0.085(11) 0.086(11) -0.004(7) 0.007(7) 0.004(7)
N51C 0.054(7) 0.055(8) 0.053(7) -0.004(6) 0.007(6) -0.008(6)
C52C 0.083(10) 0.085(11) 0.086(11) -0.004(7) 0.007(7) 0.004(7)

loop_
_atom_type_symbol
_atom_type_description
_atom_type_scat_dispersion_real
_atom_type_scat_dispersion_imag
_atom_type_scat_source
C C 0.0033 0.0016 'International Tables Vol C Tables 4.2.6.8 and 6.1.1.4'
H H 0.0000 0.0000 'International Tables Vol C Tables 4.2.6.8 and 6.1.1.4'
N N 0.0061 0.0033 'International Tables Vol C Tables 4.2.6.8 and 6.1.1.4'
O O 0.0106 0.0060 'International Tables Vol C Tables 4.2.6.8 and 6.1.1.4'
K K 0.2009 0.2494 'International Tables Vol C Tables 4.2.6.8 and 6.1.1.4'
Ru Ru -1.2594 0.8363 'International Tables Vol C Tables 4.2.6.8 and 6.1.1.4'
Pb Pb -3.3944 10.1111 'International Tables Vol C Tables 4.2.6.8 and 6.1.1.4'

loop_
_geom_angle_atom_site_label_1
_geom_angle_atom_site_label_2
_geom_angle_atom_site_label_3
_geom_angle
_geom_angle_site_symmetry_1
_geom_angle_site_symmetry_3
_geom_angle_publ_flag
C2 C1 C5 109.2(13) . . ?
C2 C1 C6 126.0(15) . . ?
C5 C1 C6 124.4(13) . . ?
C2 C1 Ru1 70.4(8) . . ?
C5 C1 Ru1 70.6(8) . . ?
C6 C1 Ru1 131.0(10) . . ?
C1 C2 C3 107.2(13) . . ?
C1 C2 C7 125.7(15) . . ?
C3 C2 C7 125.8(15) . . ?
C1 C2 Ru1 72.1(8) . . ?
C3 C2 Ru1 71.5(8) . . ?
C7 C2 Ru1 131.7(10) . . ?
C2 C3 C4 108.3(13) . . ?
C2 C3 C8 123.4(14) . . ?
C4 C3 C8 128.2(13) . . ?
C2 C3 Ru1 70.4(8) . . ?
C4 C3 Ru1 70.5(8) . . ?
C8 C3 Ru1 128.2(11) . . ?
C5 C4 C3 108.9(13) . . ?
C5 C4 C9 124.3(14) . . ?
C3 C4 C9 126.4(13) . . ?
C5 C4 Ru1 71.9(8) . . ?
C3 C4 Ru1 71.3(8) . . ?
C9 C4 Ru1 128.1(10) . . ?
C4 C5 C1 106.3(13) . . ?
C4 C5 C10 125.7(15) . . ?
C1 C5 C10 127.1(14) . . ?
C4 C5 Ru1 70.6(8) . . ?
C1 C5 Ru1 70.7(8) . . ?
C10 C5 Ru1 131.9(11) . . ?
C1 C6 H6A1 109.5 . . ?
C1 C6 H6A2 109.5 . . ?
H6A1 C6 H6A2 109.5 . . ?
C1 C6 H6A3 109.5 . . ?
H6A1 C6 H6A3 109.5 . . ?
H6A2 C6 H6A3 109.5 . . ?
C2 C7 H7A1 109.5 . . ?
C2 C7 H7A2 109.5 . . ?
H7A1 C7 H7A2 109.5 . . ?
C2 C7 H7A3 109.5 . . ?
H7A1 C7 H7A3 109.5 . . ?
H7A2 C7 H7A3 109.5 . . ?
C3 C8 H8A1 109.5 . . ?
C3 C8 H8A2 109.5 . . ?
H8A1 C8 H8A2 109.5 . . ?
C3 C8 H8A3 109.5 . . ?
H8A1 C8 H8A3 109.5 . . ?
H8A2 C8 H8A3 109.5 . . ?
C4 C9 H9A1 109.5 . . ?
C4 C9 H9A2 109.5 . . ?
H9A1 C9 H9A2 109.5 . . ?
C4 C9 H9A3 109.5 . . ?
H9A1 C9 H9A3 109.5 . . ?
H9A2 C9 H9A3 109.5 . . ?
C5 C10 H101 109.5 . . ?
C5 C10 H102 109.5 . . ?
H101 C10 H102 109.5 . . ?
C5 C10 H103 109.5 . . ?
H101 C10 H103 109.5 . . ?
H102 C10 H103 109.5 . . ?
C2 Ru1 C4 64.2(5) . . ?
C2 Ru1 C3 38.0(5) . . ?
C4 Ru1 C3 38.3(5) . . ?
C2 Ru1 C5 64.5(6) . . ?
C4 Ru1 C5 37.5(5) . . ?
C3 Ru1 C5 63.5(5) . . ?
C2 Ru1 C1 37.6(5) . . ?
C4 Ru1 C1 63.1(5) . . ?
C3 Ru1 C1 62.6(5) . . ?
C5 Ru1 C1 38.7(5) . . ?
C2 Ru1 Pb2 89.8(4) . . ?
C4 Ru1 Pb2 151.4(4) . . ?
C3 Ru1 Pb2 123.8(4) . . ?
C5 Ru1 Pb2 121.9(4) . . ?
C1 Ru1 Pb2 89.2(4) . . ?
C2 Ru1 Pb6 123.8(4) . . ?
C4 Ru1 Pb6 121.2(4) . . ?
C3 Ru1 Pb6 151.2(4) . . ?
C5 Ru1 Pb6 88.9(4) . . ?
C1 Ru1 Pb6 90.9(3) . . ?
Pb2 Ru1 Pb6 62.60(3) . . ?
C2 Ru1 Pb4 122.7(4) . . ?
C4 Ru1 Pb4 92.0(4) . . ?
C3 Ru1 Pb4 90.8(4) . . ?
C5 Ru1 Pb4 124.8(4) . . ?
C1 Ru1 Pb4 152.4(4) . . ?
Pb2 Ru1 Pb4 113.08(4) . . ?
Pb6 Ru1 Pb4 113.22(4) . . ?
C2 Ru1 Pb3 89.6(4) . . ?
C4 Ru1 Pb3 125.3(4) . . ?
C3 Ru1 Pb3 91.5(4) . . ?
C5 Ru1 Pb3 153.0(4) . . ?
C1 Ru1 Pb3 121.9(4) . . ?
Pb2 Ru1 Pb3 62.11(3) . . ?
Pb6 Ru1 Pb3 113.42(4) . . ?
Pb4 Ru1 Pb3 61.76(3) . . ?
C2 Ru1 Pb5 153.1(4) . . ?
C4 Ru1 Pb5 90.0(4) . . ?
C3 Ru1 Pb5 122.7(4) . . ?
C5 Ru1 Pb5 90.7(4) . . ?
C1 Ru1 Pb5 125.2(4) . . ?
Pb2 Ru1 Pb5 113.42(4) . . ?
Pb6 Ru1 Pb5 62.15(3) . . ?
Pb4 Ru1 Pb5 61.94(3) . . ?
Pb3 Ru1 Pb5 112.70(4) . . ?
Ru1 Pb2 Pb3 59.44(3) . . ?
Ru1 Pb2 Pb6 59.00(3) . . ?
Pb3 Pb2 Pb6 108.33(2) . . ?
Ru1 Pb2 Pb7 107.46(3) . . ?
Pb3 Pb2 Pb7 108.68(2) . . ?
Pb6 Pb2 Pb7 61.584(19) . . ?
Ru1 Pb2 Pb8 108.68(3) . . ?
Pb3 Pb2 Pb8 62.439(19) . . ?
Pb6 Pb2 Pb8 109.01(2) . . ?
Pb7 Pb2 Pb8 58.509(17) . . ?
Ru1 Pb2 K1 169.54(5) . . ?
Pb3 Pb2 K1 131.02(5) . . ?
Pb6 Pb2 K1 112.50(5) . . ?
Pb7 Pb2 K1 70.46(5) . . ?
Pb8 Pb2 K1 79.29(5) . . ?
Ru1 Pb3 Pb4 59.06(3) . . ?
Ru1 Pb3 Pb2 58.45(3) . . ?
Pb4 Pb3 Pb2 107.86(2) . . ?
Ru1 Pb3 Pb9 108.49(3) . . ?
Pb4 Pb3 Pb9 62.837(19) . . ?
Pb2 Pb3 Pb9 109.15(2) . . ?
Ru1 Pb3 Pb8 107.58(3) . . ?
Pb4 Pb3 Pb8 109.44(2) . . ?
Pb2 Pb3 Pb8 62.006(18) . . ?
Pb9 Pb3 Pb8 58.787(18) . . ?
Ru1 Pb3 K2 126.73(6) . . ?
Pb4 Pb3 K2 80.18(5) . . ?
Pb2 Pb3 K2 171.66(5) . . ?
Pb9 Pb3 K2 76.22(5) . . ?
Pb8 Pb3 K2 118.08(5) . . ?
Ru1 Pb4 Pb3 59.18(3) . . ?
Ru1 Pb4 Pb5 59.19(3) . . ?
Pb3 Pb4 Pb5 108.35(2) . . ?
Ru1 Pb4 Pb10 107.94(3) . . ?
Pb3 Pb4 Pb10 108.03(2) . . ?
Pb5 Pb4 Pb10 62.574(19) . . ?
Ru1 Pb4 Pb9 107.64(3) . . ?
Pb3 Pb4 Pb9 61.627(19) . . ?
Pb5 Pb4 Pb9 108.89(2) . . ?
Pb10 Pb4 Pb9 57.869(18) . . ?
Ru1 Pb5 Pb4 58.87(3) . . ?
Ru1 Pb5 Pb6 58.64(3) . . ?
Pb4 Pb5 Pb6 107.84(2) . . ?
Ru1 Pb5 Pb11 107.47(3) . . ?
Pb4 Pb5 Pb11 108.28(2) . . ?
Pb6 Pb5 Pb11 62.542(18) . . ?
Ru1 Pb5 Pb10 107.14(3) . . ?
Pb4 Pb5 Pb10 61.84(2) . . ?
Pb6 Pb5 Pb10 108.55(2) . . ?
Pb11 Pb5 Pb10 57.900(18) . . ?
Ru1 Pb6 Pb5 59.21(3) . . ?
Ru1 Pb6 Pb2 58.40(3) . . ?
Pb5 Pb6 Pb2 107.62(2) . . ?
Ru1 Pb6 Pb7 107.50(3) . . ?
Pb5 Pb6 Pb7 108.43(2) . . ?
Pb2 Pb6 Pb7 62.23(2) . . ?
Ru1 Pb6 Pb11 107.27(3) . . ?
Pb5 Pb6 Pb11 61.727(19) . . ?
Pb2 Pb6 Pb11 108.09(2) . . ?
Pb7 Pb6 Pb11 58.050(18) . . ?
Pb11 Pb7 Pb8 108.12(2) . . ?
Pb11 Pb7 Pb12 60.271(18) . . ?
Pb8 Pb7 Pb12 59.829(18) . . ?
Pb11 Pb7 Pb6 61.691(19) . . ?
Pb8 Pb7 Pb6 106.46(2) . . ?
Pb12 Pb7 Pb6 108.69(2) . . ?
Pb11 Pb7 Pb2 106.19(2) . . ?
Pb8 Pb7 Pb2 60.766(19) . . ?
Pb12 Pb7 Pb2 107.43(2) . . ?
Pb6 Pb7 Pb2 56.184(17) . . ?
Pb11 Pb7 K1 162.68(5) . . ?
Pb8 Pb7 K1 75.20(5) . . ?
Pb12 Pb7 K1 131.18(5) . . ?
Pb6 Pb7 K1 100.99(5) . . ?
Pb2 Pb7 K1 59.89(5) . . ?
Pb7 Pb8 Pb12 60.518(19) . . ?
Pb7 Pb8 Pb9 107.62(2) . . ?
Pb12 Pb8 Pb9 59.974(18) . . ?
Pb7 Pb8 Pb2 60.726(19) . . ?
Pb12 Pb8 Pb2 107.94(2) . . ?
Pb9 Pb8 Pb2 105.09(2) . . ?
Pb7 Pb8 Pb3 104.96(2) . . ?
Pb12 Pb8 Pb3 107.09(2) . . ?
Pb9 Pb8 Pb3 60.200(18) . . ?
Pb2 Pb8 Pb3 55.555(17) . . ?
Pb10 Pb9 Pb12 60.239(19) . . ?
Pb10 Pb9 Pb8 107.71(2) . . ?
Pb12 Pb9 Pb8 59.876(18) . . ?
Pb10 Pb9 Pb3 105.45(2) . . ?
Pb12 Pb9 Pb3 107.64(2) . . ?
Pb8 Pb9 Pb3 61.012(19) . . ?
Pb10 Pb9 Pb4 60.75(2) . . ?
Pb12 Pb9 Pb4 107.56(2) . . ?
Pb8 Pb9 Pb4 105.39(2) . . ?
Pb3 Pb9 Pb4 55.537(17) . . ?
Pb10 Pb9 K2 125.32(5) . . ?
Pb12 Pb9 K2 164.52(5) . . ?
Pb8 Pb9 K2 105.64(5) . . ?
Pb3 Pb9 K2 57.68(4) . . ?
Pb4 Pb9 K2 69.37(5) . . ?
Pb9 Pb10 Pb11 108.41(2) . . ?
Pb9 Pb10 Pb12 60.302(19) . . ?
Pb11 Pb10 Pb12 60.463(18) . . ?
Pb9 Pb10 Pb4 61.380(19) . . ?
Pb11 Pb10 Pb4 105.44(2) . . ?
Pb12 Pb10 Pb4 108.09(2) . . ?
Pb9 Pb10 Pb5 106.09(2) . . ?
Pb11 Pb10 Pb5 60.643(19) . . ?
Pb12 Pb10 Pb5 107.93(2) . . ?
Pb4 Pb10 Pb5 55.584(17) . . ?
Pb7 Pb11 Pb10 108.13(2) . . ?
Pb7 Pb11 Pb12 60.608(19) . . ?
Pb10 Pb11 Pb12 60.143(18) . . ?
Pb7 Pb11 Pb5 105.36(2) . . ?
Pb10 Pb11 Pb5 61.457(19) . . ?
Pb12 Pb11 Pb5 108.31(2) . . ?
Pb7 Pb11 Pb6 60.259(18) . . ?
Pb10 Pb11 Pb6 105.95(2) . . ?
Pb12 Pb11 Pb6 107.84(2) . . ?
Pb5 Pb11 Pb6 55.731(17) . . ?
Pb8 Pb12 Pb10 107.31(2) . . ?
Pb8 Pb12 Pb9 60.15(2) . . ?
Pb10 Pb12 Pb9 59.459(19) . . ?
Pb8 Pb12 Pb11 107.06(2) . . ?
Pb10 Pb12 Pb11 59.394(19) . . ?
Pb9 Pb12 Pb11 106.90(2) . . ?
Pb8 Pb12 Pb7 59.653(18) . . ?
Pb10 Pb12 Pb7 106.36(2) . . ?
Pb9 Pb12 Pb7 107.08(2) . . ?
Pb11 Pb12 Pb7 59.121(18) . . ?
O14D K1 O2D 119.5(5) . . ?
O8A K1 O2A 117.4(4) . . ?
O14D K1 O17D 60.0(4) . . ?
O2D K1 O17D 59.8(4) . . ?
O8A K1 O14A 117.1(4) . . ?
O2A K1 O14A 114.7(4) . . ?
O8A K1 O11A 59.6(4) . . ?
O2A K1 O11A 153.5(5) . . ?
O14A K1 O11A 57.9(3) . . ?
O14D K1 O11D 58.1(4) . . ?
O2D K1 O11D 152.2(7) . . ?
O17D K1 O11D 112.9(5) . . ?
O8A K1 O5A 59.0(3) . . ?
O2A K1 O5A 58.4(3) . . ?
O14A K1 O5A 147.5(4) . . ?
O11A K1 O5A 112.4(4) . . ?
O14D K1 O8D 114.9(5) . . ?
O2D K1 O8D 113.5(5) . . ?
O17D K1 O8D 148.8(6) . . ?
O11D K1 O8D 57.2(4) . . ?
O8A K1 O17A 148.6(4) . . ?
O2A K1 O17A 57.6(4) . . ?
O14A K1 O17A 57.2(3) . . ?
O11A K1 O17A 109.7(4) . . ?
O5A K1 O17A 107.6(4) . . ?
O14D K1 O5D 147.9(6) . . ?
O2D K1 O5D 57.3(4) . . ?
O17D K1 O5D 110.0(5) . . ?
O11D K1 O5D 108.4(5) . . ?
O8D K1 O5D 56.2(3) . . ?
O2A C1A C18A 108.9(11) . . ?
O2A C1A H1A1 109.9 . . ?
C18A C1A H1A1 109.9 . . ?
O2A C1A H1A2 109.9 . . ?
C18A C1A H1A2 109.9 . . ?
H1A1 C1A H1A2 108.3 . . ?
C3A O2A C1A 111.2(10) . . ?
C3A O2A K1 120.5(8) . . ?
C1A O2A K1 121.5(8) . . ?
O2A C3A C4A 108.2(12) . . ?
O2A C3A H3A1 110.0 . . ?
C4A C3A H3A1 110.0 . . ?
O2A C3A H3A2 110.0 . . ?
C4A C3A H3A2 110.0 . . ?
H3A1 C3A H3A2 108.4 . . ?
O5A C4A C3A 109.2(13) . . ?
O5A C4A H4A1 109.8 . . ?
C3A C4A H4A1 109.8 . . ?
O5A C4A H4A2 109.8 . . ?
C3A C4A H4A2 109.8 . . ?
H4A1 C4A H4A2 108.3 . . ?
C6A O5A C4A 114.6(11) . . ?
C6A O5A K1 110.9(10) . . ?
C4A O5A K1 106.7(10) . . ?
O5A C6A C7A 111.7(13) . . ?
O5A C6A H6A4 109.3 . . ?
C7A C6A H6A4 109.3 . . ?
O5A C6A H6A5 109.3 . . ?
C7A C6A H6A5 109.3 . . ?
H6A4 C6A H6A5 107.9 . . ?
O8A C7A C6A 110.9(12) . . ?
O8A C7A H7A4 109.5 . . ?
C6A C7A H7A4 109.5 . . ?
O8A C7A H7A5 109.5 . . ?
C6A C7A H7A5 109.5 . . ?
H7A4 C7A H7A5 108.1 . . ?
C9A O8A C7A 111.8(11) . . ?
C9A O8A K1 120.7(9) . . ?
C7A O8A K1 118.8(9) . . ?
O8A C9A C10A 110.5(11) . . ?
O8A C9A H9A4 109.6 . . ?
C10A C9A H9A4 109.6 . . ?
O8A C9A H9A5 109.6 . . ?
C10A C9A H9A5 109.6 . . ?
H9A4 C9A H9A5 108.1 . . ?
O11A C10A C9A 111.1(11) . . ?
O11A C10A H10A 109.4 . . ?
C9A C10A H10A 109.4 . . ?
O11A C10A H10B 109.4 . . ?
C9A C10A H10B 109.4 . . ?
H10A C10A H10B 108.0 . . ?
C10A O11A C12A 111.2(11) . . ?
C10A O11A K1 107.7(11) . . ?
C12A O11A K1 110.2(11) . . ?
O11A C12A C13A 114.6(13) . . ?
O11A C12A H12A 108.6 . . ?
C13A C12A H12A 108.6 . . ?
O11A C12A H12B 108.6 . . ?
C13A C12A H12B 108.6 . . ?
H12A C12A H12B 107.6 . . ?
O14A C13A C12A 116.1(14) . . ?
O14A C13A H13A 108.3 . . ?
C12A C13A H13A 108.3 . . ?
O14A C13A H13B 108.3 . . ?
C12A C13A H13B 108.3 . . ?
H13A C13A H13B 107.4 . . ?
C13A O14A C15A 116.3(11) . . ?
C13A O14A K1 119.9(9) . . ?
C15A O14A K1 119.5(9) . . ?
O14A C15A C16A 107.9(13) . . ?
O14A C15A H15A 110.1 . . ?
C16A C15A H15A 110.1 . . ?
O14A C15A H15B 110.1 . . ?
C16A C15A H15B 110.1 . . ?
H15A C15A H15B 108.4 . . ?
O17A C16A C15A 107.9(12) . . ?
O17A C16A H16A 110.1 . . ?
C15A C16A H16A 110.1 . . ?
O17A C16A H16B 110.1 . . ?
C15A C16A H16B 110.1 . . ?
H16A C16A H16B 108.4 . . ?
C16A O17A C18A 111.4(11) . . ?
C16A O17A K1 111.6(10) . . ?
C18A O17A K1 105.6(10) . . ?
O17A C18A C1A 108.1(11) . . ?
O17A C18A H18A 110.1 . . ?
C1A C18A H18A 110.1 . . ?
O17A C18A H18B 110.1 . . ?
C1A C18A H18B 110.1 . . ?
H18A C18A H18B 108.4 . . ?
O2D C1D C18D 109.1(13) . . ?
O2D C1D H1D1 109.9 . . ?
C18D C1D H1D1 109.9 . . ?
O2D C1D H1D2 109.9 . . ?
C18D C1D H1D2 109.9 . . ?
H1D1 C1D H1D2 108.3 . . ?
C3D O2D C1D 110.8(11) . . ?
C3D O2D K1 123.5(10) . . ?
C1D O2D K1 118.4(9) . . ?
O2D C3D C4D 107.3(13) . . ?
O2D C3D H3D1 110.2 . . ?
C4D C3D H3D1 110.2 . . ?
O2D C3D H3D2 110.2 . . ?
C4D C3D H3D2 110.2 . . ?
H3D1 C3D H3D2 108.5 . . ?
O5D C4D C3D 108.4(14) . . ?
O5D C4D H4D1 110.0 . . ?
C3D C4D H4D1 110.0 . . ?
O5D C4D H4D2 110.0 . . ?
C3D C4D H4D2 110.0 . . ?
H4D1 C4D H4D2 108.4 . . ?
C6D O5D C4D 112.8(12) . . ?
C6D O5D K1 110.7(13) . . ?
C4D O5D K1 105.2(13) . . ?
O5D C6D C7D 112.9(15) . . ?
O5D C6D H6D1 109.0 . . ?
C7D C6D H6D1 109.0 . . ?
O5D C6D H6D2 109.0 . . ?
C7D C6D H6D2 109.0 . . ?
H6D1 C6D H6D2 107.8 . . ?
O8D C7D C6D 110.4(14) . . ?
O8D C7D H7D1 109.6 . . ?
C6D C7D H7D1 109.6 . . ?
O8D C7D H7D2 109.6 . . ?
C6D C7D H7D2 109.6 . . ?
H7D1 C7D H7D2 108.1 . . ?
C9D O8D C7D 113.2(12) . . ?
C9D O8D K1 120.0(10) . . ?
C7D O8D K1 121.0(10) . . ?
O8D C9D C10D 112.5(12) . . ?
O8D C9D H9D1 109.1 . . ?
C10D C9D H9D1 109.1 . . ?
O8D C9D H9D2 109.1 . . ?
C10D C9D H9D2 109.1 . . ?
H9D1 C9D H9D2 107.8 . . ?
O11D C10D C9D 111.2(12) . . ?
O11D C10D H10C 109.4 . . ?
C9D C10D H10C 109.4 . . ?
O11D C10D H10D 109.4 . . ?
C9D C10D H10D 109.4 . . ?
H10C C10D H10D 108.0 . . ?
C10D O11D C12D 121.7(13) . . ?
C10D O11D K1 115.7(14) . . ?
C12D O11D K1 120.7(9) . . ?
O11D C12D C13D 115.7(13) . . ?
O11D C12D H12C 108.4 . . ?
C13D C12D H12C 108.4 . . ?
O11D C12D H12D 108.4 . . ?
C13D C12D H12D 108.4 . . ?
H12C C12D H12D 107.4 . . ?
O14D C13D C12D 120.6(14) . . ?
O14D C13D H13C 107.2 . . ?
C12D C13D H13C 107.2 . . ?
O14D C13D H13D 107.2 . . ?
C12D C13D H13D 107.2 . . ?
H13C C13D H13D 106.8 . . ?
C13D O14D C15D 112.7(13) . . ?
C13D O14D K1 123.9(9) . . ?
C15D O14D K1 117.2(10) . . ?
O14D C15D C16D 109.0(14) . . ?
O14D C15D H15C 109.9 . . ?
C16D C15D H15C 109.9 . . ?
O14D C15D H15D 109.9 . . ?
C16D C15D H15D 109.9 . . ?
H15C C15D H15D 108.3 . . ?
O17D C16D C15D 106.8(14) . . ?
O17D C16D H16C 110.4 . . ?
C15D C16D H16C 110.4 . . ?
O17D C16D H16D 110.4 . . ?
C15D C16D H16D 110.4 . . ?
H16C C16D H16D 108.6 . . ?
C16D O17D C18D 111.8(12) . . ?
C16D O17D K1 109.0(13) . . ?
C18D O17D K1 108.3(13) . . ?
O17D C18D C1D 109.0(13) . . ?
O17D C18D H18C 109.9 . . ?
C1D C18D H18C 109.9 . . ?
O17D C18D H18D 109.9 . . ?
C1D C18D H18D 109.9 . . ?
H18C C18D H18D 108.3 . . ?
O2E K2 O17E 61.5(5) . . ?
O14B K2 O2B 116.3(3) . . ?
O14B K2 O8B 115.7(3) . . ?
O2B K2 O8B 114.0(3) . . ?
O2E K2 O14E 119.0(7) . . ?
O17E K2 O14E 58.4(4) . . ?
O2E K2 O5E 59.5(5) . . ?
O17E K2 O5E 114.9(7) . . ?
O14E K2 O5E 145.9(9) . . ?
O14B K2 O11B 57.9(3) . . ?
O2B K2 O11B 146.2(4) . . ?
O8B K2 O11B 58.0(3) . . ?
O14B K2 O5B 150.4(4) . . ?
O2B K2 O5B 57.3(3) . . ?
O8B K2 O5B 57.2(3) . . ?
O11B K2 O5B 109.5(3) . . ?
O14B K2 O17B 58.2(3) . . ?
O2B K2 O17B 58.2(3) . . ?
O8B K2 O17B 145.9(4) . . ?
O11B K2 O17B 108.2(3) . . ?
O5B K2 O17B 109.6(3) . . ?
O2E K2 O8E 116.3(7) . . ?
O17E K2 O8E 149.9(9) . . ?
O14E K2 O8E 110.2(6) . . ?
O5E K2 O8E 57.0(4) . . ?
O2E K2 O11E 146.5(10) . . ?
O17E K2 O11E 108.4(6) . . ?
O14E K2 O11E 55.2(4) . . ?
O5E K2 O11E 105.5(6) . . ?
O8E K2 O11E 55.1(5) . . ?
O2B C1B C18B 109.1(10) . . ?
O2B C1B H1B1 109.9 . . ?
C18B C1B H1B1 109.9 . . ?
O2B C1B H1B2 109.9 . . ?
C18B C1B H1B2 109.9 . . ?
H1B1 C1B H1B2 108.3 . . ?
C3B O2B C1B 111.2(10) . . ?
C3B O2B K2 121.8(8) . . ?
C1B O2B K2 119.8(7) . . ?
O2B C3B C4B 108.4(11) . . ?
O2B C3B H3B1 110.0 . . ?
C4B C3B H3B1 110.0 . . ?
O2B C3B H3B2 110.0 . . ?
C4B C3B H3B2 110.0 . . ?
H3B1 C3B H3B2 108.4 . . ?
O5B C4B C3B 109.3(12) . . ?
O5B C4B H4B1 109.8 . . ?
C3B C4B H4B1 109.8 . . ?
O5B C4B H4B2 109.8 . . ?
C3B C4B H4B2 109.8 . . ?
H4B1 C4B H4B2 108.3 . . ?
C6B O5B C4B 113.9(10) . . ?
C6B O5B K2 106.8(10) . . ?
C4B O5B K2 111.1(9) . . ?
O5B C6B C7B 111.3(12) . . ?
O5B C6B H6B1 109.4 . . ?
C7B C6B H6B1 109.4 . . ?
O5B C6B H6B2 109.4 . . ?
C7B C6B H6B2 109.4 . . ?
H6B1 C6B H6B2 108.0 . . ?
O8B C7B C6B 109.0(12) . . ?
O8B C7B H7B1 109.9 . . ?
C6B C7B H7B1 109.9 . . ?
O8B C7B H7B2 109.9 . . ?
C6B C7B H7B2 109.9 . . ?
H7B1 C7B H7B2 108.3 . . ?
C9B O8B C7B 112.6(10) . . ?
C9B O8B K2 119.4(8) . . ?
C7B O8B K2 119.8(8) . . ?
O8B C9B C10B 111.1(10) . . ?
O8B C9B H9B1 109.4 . . ?
C10B C9B H9B1 109.4 . . ?
O8B C9B H9B2 109.4 . . ?
C10B C9B H9B2 109.4 . . ?
H9B1 C9B H9B2 108.0 . . ?
O11B C10B C9B 110.4(10) . . ?
O11B C10B H10E 109.6 . . ?
C9B C10B H10E 109.6 . . ?
O11B C10B H10F 109.6 . . ?
C9B C10B H10F 109.6 . . ?
H10E C10B H10F 108.1 . . ?
C10B O11B C12B 114.5(10) . . ?
C10B O11B K2 114.7(9) . . ?
C12B O11B K2 105.4(9) . . ?
O11B C12B C13B 109.8(12) . . ?
O11B C12B H12E 109.7 . . ?
C13B C12B H12E 109.7 . . ?
O11B C12B H12F 109.7 . . ?
C13B C12B H12F 109.7 . . ?
H12E C12B H12F 108.2 . . ?
O14B C13B C12B 111.4(12) . . ?
O14B C13B H13E 109.4 . . ?
C12B C13B H13E 109.4 . . ?
O14B C13B H13F 109.4 . . ?
C12B C13B H13F 109.4 . . ?
H13E C13B H13F 108.0 . . ?
C13B O14B C15B 113.2(10) . . ?
C13B O14B K2 120.9(8) . . ?
C15B O14B K2 120.3(8) . . ?
O14B C15B C16B 109.1(12) . . ?
O14B C15B H15E 109.9 . . ?
C16B C15B H15E 109.9 . . ?
O14B C15B H15F 109.9 . . ?
C16B C15B H15F 109.9 . . ?
H15E C15B H15F 108.3 . . ?
O17B C16B C15B 108.4(11) . . ?
O17B C16B H16E 110.0 . . ?
C15B C16B H16E 110.0 . . ?
O17B C16B H16F 110.0 . . ?
C15B C16B H16F 110.0 . . ?
H16E C16B H16F 108.4 . . ?
C16B O17B C18B 111.0(10) . . ?
C16B O17B K2 108.0(9) . . ?
C18B O17B K2 107.8(9) . . ?
O17B C18B C1B 109.2(10) . . ?
O17B C18B H18E 109.8 . . ?
C1B C18B H18E 109.8 . . ?
O17B C18B H18F 109.8 . . ?
C1B C18B H18F 109.8 . . ?
H18E C18B H18F 108.3 . . ?
O2E C1E C18E 108.7(12) . . ?
O2E C1E H1E1 109.9 . . ?
C18E C1E H1E1 109.9 . . ?
O2E C1E H1E2 109.9 . . ?
C18E C1E H1E2 109.9 . . ?
H1E1 C1E H1E2 108.3 . . ?
C3E O2E C1E 112.4(13) . . ?
C3E O2E K2 123.7(11) . . ?
C1E O2E K2 119.3(10) . . ?
O2E C3E C4E 107.7(14) . . ?
O2E C3E H3E1 110.2 . . ?
C4E C3E H3E1 110.2 . . ?
O2E C3E H3E2 110.2 . . ?
C4E C3E H3E2 110.2 . . ?
H3E1 C3E H3E2 108.5 . . ?
O5E C4E C3E 109.8(15) . . ?
O5E C4E H4E1 109.7 . . ?
C3E C4E H4E1 109.7 . . ?
O5E C4E H4E2 109.7 . . ?
C3E C4E H4E2 109.7 . . ?
H4E1 C4E H4E2 108.2 . . ?
C6E O5E C4E 113.5(14) . . ?
C6E O5E K2 111.9(17) . . ?
C4E O5E K2 105.7(16) . . ?
O5E C6E C7E 114.3(16) . . ?
O5E C6E H6E1 108.7 . . ?
C7E C6E H6E1 108.7 . . ?
O5E C6E H6E2 108.7 . . ?
C7E C6E H6E2 108.7 . . ?
H6E1 C6E H6E2 107.6 . . ?
O8E C7E C6E 112.0(15) . . ?
O8E C7E H7E1 109.2 . . ?
C6E C7E H7E1 109.2 . . ?
O8E C7E H7E2 109.2 . . ?
C6E C7E H7E2 109.2 . . ?
H7E1 C7E H7E2 107.9 . . ?
C9E O8E C7E 113.7(13) . . ?
C9E O8E K2 123.8(10) . . ?
C7E O8E K2 118.3(10) . . ?
O8E C9E C10E 112.1(14) . . ?
O8E C9E H9E1 109.2 . . ?
C10E C9E H9E1 109.2 . . ?
O8E C9E H9E2 109.2 . . ?
C10E C9E H9E2 109.2 . . ?
H9E1 C9E H9E2 107.9 . . ?
O11E C10E C9E 111.4(14) . . ?
O11E C10E H10G 109.3 . . ?
C9E C10E H10G 109.3 . . ?
O11E C10E H10H 109.3 . . ?
C9E C10E H10H 109.3 . . ?
H10G C10E H10H 108.0 . . ?
C10E O11E C12E 114.7(13) . . ?
C10E O11E K2 111.2(18) . . ?
C12E O11E K2 113.7(14) . . ?
O11E C12E C13E 110.5(15) . . ?
O11E C12E H12G 109.5 . . ?
C13E C12E H12G 109.5 . . ?
O11E C12E H12H 109.5 . . ?
C13E C12E H12H 109.5 . . ?
H12G C12E H12H 108.1 . . ?
O14E C13E C12E 113.4(16) . . ?
O14E C13E H13G 108.9 . . ?
C12E C13E H13G 108.9 . . ?
O14E C13E H13H 108.9 . . ?
C12E C13E H13H 108.9 . . ?
H13G C13E H13H 107.7 . . ?
C13E O14E C15E 112.9(14) . . ?
C13E O14E K2 123.4(12) . . ?
C15E O14E K2 115.9(10) . . ?
O14E C15E C16E 109.0(13) . . ?
O14E C15E H15G 109.9 . . ?
C16E C15E H15G 109.9 . . ?
O14E C15E H15H 109.9 . . ?
C16E C15E H15H 109.9 . . ?
H15G C15E H15H 108.3 . . ?
O17E C16E C15E 107.3(14) . . ?
O17E C16E K2 48.4(10) . . ?
C15E C16E K2 87.3(10) . . ?
O17E C16E H16G 110.3 . . ?
C15E C16E H16G 110.3 . . ?
K2 C16E H16G 157.0 . . ?
O17E C16E H16H 110.3 . . ?
C15E C16E H16H 110.3 . . ?
K2 C16E H16H 77.3 . . ?
H16G C16E H16H 108.5 . . ?
C16E O17E C18E 111.1(12) . . ?
C16E O17E K2 109.4(13) . . ?
C18E O17E K2 105.4(12) . . ?
O17E C18E C1E 109.4(14) . . ?
O17E C18E K2 50.9(9) . . ?
C1E C18E K2 83.9(9) . . ?
O17E C18E H18G 109.8 . . ?
C1E C18E H18G 109.8 . . ?
K2 C18E H18G 78.9 . . ?
O17E C18E H18H 109.8 . . ?
C1E C18E H18H 109.8 . . ?
K2 C18E H18H 160.2 . . ?
H18G C18E H18H 108.3 . . ?
O11C K3 O17C 121.9(4) . . ?
O11C K3 O5C 119.8(3) . . ?
O17C K3 O5C 116.6(3) . . ?
O11C K3 O14C 61.8(3) . . ?
O17C K3 O14C 61.3(3) . . ?
O5C K3 O14C 177.2(3) . . ?
O11C K3 O8C 60.2(3) . . ?
O17C K3 O8C 176.5(3) . . ?
O5C K3 O8C 60.7(3) . . ?
O14C K3 O8C 121.3(3) . . ?
O11C K3 O2C 178.4(3) . . ?
O17C K3 O2C 59.1(3) . . ?
O5C K3 O2C 59.5(3) . . ?
O14C K3 O2C 119.0(3) . . ?
O8C K3 O2C 118.8(3) . . ?
O11C K3 N41C 70.9(5) . . ?
O17C K3 N41C 93.2(5) . . ?
O5C K3 N41C 94.0(5) . . ?
O14C K3 N41C 84.4(5) . . ?
O8C K3 N41C 85.0(5) . . ?
O2C K3 N41C 110.4(5) . . ?
O11C K3 N21C 83.6(4) . . ?
O17C K3 N21C 107.7(4) . . ?
O5C K3 N21C 91.5(4) . . ?
O14C K3 N21C 91.0(4) . . ?
O8C K3 N21C 74.9(4) . . ?
O2C K3 N21C 95.0(4) . . ?
N41C K3 N21C 153.2(6) . . ?
O11C K3 N31C 83.6(4) . . ?
O17C K3 N31C 107.7(4) . . ?
O5C K3 N31C 91.5(4) . . ?
O14C K3 N31C 91.0(4) . . ?
O8C K3 N31C 74.9(4) . . ?
O2C K3 N31C 95.0(4) . . ?
O11C K3 N51C 91.3(7) . . ?
O17C K3 N51C 77.1(7) . . ?
O5C K3 N51C 88.9(7) . . ?
O14C K3 N51C 88.7(7) . . ?
O8C K3 N51C 100.4(7) . . ?
O2C K3 N51C 90.1(8) . . ?
N31C K3 N51C 174.3(8) . . ?
O11C K3 C52C 85.6(12) . . ?
O17C K3 C52C 99.6(6) . . ?
O5C K3 C52C 72.1(12) . . ?
O14C K3 C52C 106.1(12) . . ?
O8C K3 C52C 77.7(6) . . ?
O2C K3 C52C 95.3(12) . . ?
N31C K3 C52C 152.4(7) . . ?
N51C K3 C52C 23.7(5) . . ?
O2C C1C C18C 108.4(16) . . ?
O2C C1C H1C1 110.0 . . ?
C18C C1C H1C1 110.0 . . ?
O2C C1C H1C2 110.0 . . ?
C18C C1C H1C2 110.0 . . ?
H1C1 C1C H1C2 108.4 . . ?
C3C O2C C1C 110.7(13) . . ?
C3C O2C K3 113.0(9) . . ?
C1C O2C K3 113.8(9) . . ?
O2C C3C C4C 109.0(13) . . ?
O2C C3C H3C1 109.9 . . ?
C4C C3C H3C1 109.9 . . ?
O2C C3C H3C2 109.9 . . ?
C4C C3C H3C2 109.9 . . ?
H3C1 C3C H3C2 108.3 . . ?
O5C C4C C3C 109.1(12) . . ?
O5C C4C H4C1 109.9 . . ?
C3C C4C H4C1 109.9 . . ?
O5C C4C H4C2 109.9 . . ?
C3C C4C H4C2 109.9 . . ?
H4C1 C4C H4C2 108.3 . . ?
C4C O5C C6C 112.6(11) . . ?
C4C O5C K3 118.8(9) . . ?
C6C O5C K3 117.1(8) . . ?
O5C C6C C7C 108.9(12) . . ?
O5C C6C H6C1 109.9 . . ?
C7C C6C H6C1 109.9 . . ?
O5C C6C H6C2 109.9 . . ?
C7C C6C H6C2 109.9 . . ?
H6C1 C6C H6C2 108.3 . . ?
O8C C7C C6C 110.7(13) . . ?
O8C C7C H7C1 109.5 . . ?
C6C C7C H7C1 109.5 . . ?
O8C C7C H7C2 109.5 . . ?
C6C C7C H7C2 109.5 . . ?
H7C1 C7C H7C2 108.1 . . ?
C7C O8C C9C 111.5(12) . . ?
C7C O8C K3 111.5(9) . . ?
C9C O8C K3 112.9(8) . . ?
O8C C9C C10C 109.7(13) . . ?
O8C C9C H9C1 109.7 . . ?
C10C C9C H9C1 109.7 . . ?
O8C C9C H9C2 109.7 . . ?
C10C C9C H9C2 109.7 . . ?
H9C1 C9C H9C2 108.2 . . ?
O11C C10C C9C 107.3(12) . . ?
O11C C10C H10I 110.3 . . ?
C9C C10C H10I 110.3 . . ?
O11C C10C H10J 110.3 . . ?
C9C C10C H10J 110.3 . . ?
H10I C10C H10J 108.5 . . ?
C12C O11C C10C 111.1(12) . . ?
C12C O11C K3 118.9(10) . . ?
C10C O11C K3 119.9(8) . . ?
O11C C12C C13C 108.7(13) . . ?
O11C C12C H12I 110.0 . . ?
C13C C12C H12I 110.0 . . ?
O11C C12C H12J 110.0 . . ?
C13C C12C H12J 110.0 . . ?
H12I C12C H12J 108.3 . . ?
O14C C13C C12C 111.1(12) . . ?
O14C C13C H13I 109.4 . . ?
C12C C13C H13I 109.4 . . ?
O14C C13C H13J 109.4 . . ?
C12C C13C H13J 109.4 . . ?
H13I C13C H13J 108.0 . . ?
C15C O14C C13C 111.2(12) . . ?
C15C O14C K3 109.4(9) . . ?
C13C O14C K3 110.1(8) . . ?
O14C C15C C16C 106.6(12) . . ?
O14C C15C H15I 110.4 . . ?
C16C C15C H15I 110.4 . . ?
O14C C15C H15J 110.4 . . ?
C16C C15C H15J 110.4 . . ?
H15I C15C H15J 108.6 . . ?
O17C C16C C15C 109.1(14) . . ?
O17C C16C H16I 109.9 . . ?
C15C C16C H16I 109.9 . . ?
O17C C16C H16J 109.9 . . ?
C15C C16C H16J 109.9 . . ?
H16I C16C H16J 108.3 . . ?
C16C O17C C18C 110.9(12) . . ?
C16C O17C K3 115.8(9) . . ?
C18C O17C K3 118.9(9) . . ?
O17C C18C C1C 105.3(15) . . ?
O17C C18C H18I 110.7 . . ?
C1C C18C H18I 110.7 . . ?
O17C C18C H18J 110.7 . . ?
C1C C18C H18J 110.7 . . ?
H18I C18C H18J 108.8 . . ?
C22C N21C K3 121(2) . . ?
C22C N21C H21A 107.1 . . ?
K3 N21C H21A 107.1 . . ?
C22C N21C H21B 107.1 . . ?
K3 N21C H21B 107.1 . . ?
H21A N21C H21B 106.8 . . ?
N21C C22C C23C 124(3) . . ?
N21C C22C H22A 106.2 . . ?
C23C C22C H22A 106.2 . . ?
N21C C22C H22B 106.2 . . ?
C23C C22C H22B 106.2 . . ?
H22A C22C H22B 106.4 . . ?
N24C C23C C22C 123(3) . . ?
N24C C23C H23A 106.7 . . ?
C22C C23C H23A 106.7 . . ?
N24C C23C H23B 106.7 . . ?
C22C C23C H23B 106.7 . . ?
H23A C23C H23B 106.6 . . ?
C23C N24C H24A 109.5 . . ?
C23C N24C H24B 109.5 . . ?
H24A N24C H24B 109.5 . . ?
C23C N24C H24C 109.5 . . ?
H24A N24C H24C 109.5 . . ?
H24B N24C H24C 109.5 . . ?
C32C N31C K3 111(3) . . ?
C32C N31C H31A 109.5 . . ?
K3 N31C H31A 109.5 . . ?
C32C N31C H31B 109.5 . . ?
K3 N31C H31B 109.5 . . ?
H31A N31C H31B 108.1 . . ?
C33C C32C N31C 80(4) . . ?
C33C C32C H32A 115.3 . . ?
N31C C32C H32A 115.3 . . ?
C33C C32C H32B 115.3 . . ?
N31C C32C H32B 115.3 . . ?
H32A C32C H32B 112.3 . . ?
N34C C33C C32C 105(5) . . ?
N34C C33C H33A 110.8 . . ?
C32C C33C H33A 110.8 . . ?
N34C C33C H33B 110.8 . . ?
C32C C33C H33B 110.8 . . ?
H33A C33C H33B 108.9 . . ?
C33C N34C H34A 109.5 . . ?
C33C N34C H34B 109.5 . . ?
H34A N34C H34B 109.5 . . ?
C33C N34C H34C 109.5 . . ?
H34A N34C H34C 109.5 . . ?
H34B N34C H34C 109.5 . . ?
C42C N41C K3 114(2) . . ?
C42C N41C H41A 108.7 . . ?
K3 N41C H41A 108.7 . . ?
C42C N41C H41B 108.7 . . ?
K3 N41C H41B 108.7 . . ?
H41A N41C H41B 107.6 . . ?
N41C C42C C42C 133(3) . 2_655 ?
N41C C42C H42A 104.0 . . ?
C42C C42C H42A 104.0 2_655 . ?
N41C C42C H42B 104.0 . . ?
C42C C42C H42B 104.0 2_655 . ?
H42A C42C H42B 105.5 . . ?
C52C N51C K3 95(2) . . ?
C52C N51C H51A 112.8 . . ?
K3 N51C H51A 112.8 . . ?
C52C N51C H51B 112.8 . . ?
K3 N51C H51B 112.8 . . ?
H51A N51C H51B 110.2 . . ?
N51C C52C C52C 90(3) . 2_655 ?
N51C C52C K3 61(2) . . ?
C52C C52C K3 140(2) 2_655 . ?
N51C C52C H52A 113.6 . . ?
C52C C52C H52A 113.6 2_655 . ?
K3 C52C H52A 104.0 . . ?
N51C C52C H52B 113.6 . . ?
C52C C52C H52B 113.6 2_655 . ?
K3 C52C H52B 61.8 . . ?
H52A C52C H52B 110.9 . . ?

loop_
_geom_bond_atom_site_label_1
_geom_bond_atom_site_label_2
_geom_bond_distance
_geom_bond_site_symmetry_2
_geom_bond_publ_flag
C1 C2 1.416(19) . ?
C1 C5 1.46(2) . ?
C1 C6 1.51(2) . ?
C1 Ru1 2.211(13) . ?
C2 C3 1.431(19) . ?
C2 C7 1.48(2) . ?
C2 Ru1 2.189(14) . ?
C3 C4 1.441(19) . ?
C3 C8 1.52(2) . ?
C3 Ru1 2.203(14) . ?
C4 C5 1.41(2) . ?
C4 C9 1.52(2) . ?
C4 Ru1 2.193(14) . ?
C5 C10 1.50(2) . ?
C5 Ru1 2.209(14) . ?
C6 H6A1 0.9800 . ?
C6 H6A2 0.9800 . ?
C6 H6A3 0.9800 . ?
C7 H7A1 0.9800 . ?
C7 H7A2 0.9800 . ?
C7 H7A3 0.9800 . ?
C8 H8A1 0.9800 . ?
C8 H8A2 0.9800 . ?
C8 H8A3 0.9800 . ?
C9 H9A1 0.9800 . ?
C9 H9A2 0.9800 . ?
C9 H9A3 0.9800 . ?
C10 H101 0.9800 . ?
C10 H102 0.9800 . ?
C10 H103 0.9800 . ?
Ru1 Pb2 2.9080(12) . ?
Ru1 Pb6 2.9267(12) . ?
Ru1 Pb4 2.9346(12) . ?
Ru1 Pb3 2.9384(12) . ?
Ru1 Pb5 2.9443(13) . ?
Pb2 Pb3 3.0163(8) . ?
Pb2 Pb6 3.0313(8) . ?
Pb2 Pb7 3.2283(9) . ?
Pb2 Pb8 3.2296(8) . ?
Pb2 K1 3.664(3) . ?
Pb3 Pb4 3.0142(8) . ?
Pb3 Pb9 3.2167(8) . ?
Pb3 Pb8 3.2425(8) . ?
Pb3 K2 3.773(3) . ?
Pb4 Pb5 3.0251(8) . ?
Pb4 Pb10 3.2330(9) . ?
Pb4 Pb9 3.2527(8) . ?
Pb5 Pb6 3.0303(8) . ?
Pb5 Pb11 3.2294(9) . ?
Pb5 Pb10 3.2548(8) . ?
Pb6 Pb7 3.2089(8) . ?
Pb6 Pb11 3.2537(8) . ?
Pb7 Pb11 3.1358(9) . ?
Pb7 Pb8 3.1559(8) . ?
Pb7 Pb12 3.1835(8) . ?
Pb7 K1 3.992(3) . ?
Pb8 Pb12 3.1616(8) . ?
Pb8 Pb9 3.1703(8) . ?
Pb9 Pb10 3.1379(9) . ?
Pb9 Pb12 3.1647(9) . ?
Pb9 K2 4.336(3) . ?
Pb10 Pb11 3.1388(9) . ?
Pb10 Pb12 3.1628(8) . ?
Pb11 Pb12 3.1728(9) . ?
K1 O8A 2.759(11) . ?
K1 O14D 2.758(15) . ?
K1 O2D 2.791(14) . ?
K1 O2A 2.821(11) . ?
K1 O17D 2.826(15) . ?
K1 O14A 2.844(11) . ?
K1 O11A 2.859(12) . ?
K1 O11D 2.879(15) . ?
K1 O5A 2.909(12) . ?
K1 O8D 2.910(14) . ?
K1 O17A 2.979(12) . ?
K1 O5D 3.009(15) . ?
C1A O2A 1.449(13) . ?
C1A C18A 1.46(2) . ?
C1A H1A1 0.9900 . ?
C1A H1A2 0.9900 . ?
O2A C3A 1.404(13) . ?
C3A C4A 1.479(17) . ?
C3A H3A1 0.9900 . ?
C3A H3A2 0.9900 . ?
C4A O5A 1.436(14) . ?
C4A H4A1 0.9900 . ?
C4A H4A2 0.9900 . ?
O5A C6A 1.365(14) . ?
C6A C7A 1.446(17) . ?
C6A H6A4 0.9900 . ?
C6A H6A5 0.9900 . ?
C7A O8A 1.420(14) . ?
C7A H7A4 0.9900 . ?
C7A H7A5 0.9900 . ?
O8A C9A 1.380(14) . ?
C9A C10A 1.52(2) . ?
C9A H9A4 0.9900 . ?
C9A H9A5 0.9900 . ?
C10A O11A 1.382(14) . ?
C10A H10A 0.9900 . ?
C10A H10B 0.9900 . ?
O11A C12A 1.416(14) . ?
C12A C13A 1.437(17) . ?
C12A H12A 0.9900 . ?
C12A H12B 0.9900 . ?
C13A O14A 1.353(14) . ?
C13A H13A 0.9900 . ?
C13A H13B 0.9900 . ?
O14A C15A 1.432(14) . ?
C15A C16A 1.482(17) . ?
C15A H15A 0.9900 . ?
C15A H15B 0.9900 . ?
C16A O17A 1.403(14) . ?
C16A H16A 0.9900 . ?
C16A H16B 0.9900 . ?
O17A C18A 1.454(13) . ?
C18A H18A 0.9900 . ?
C18A H18B 0.9900 . ?
C1D O2D 1.448(14) . ?
C1D C18D 1.46(2) . ?
C1D H1D1 0.9900 . ?
C1D H1D2 0.9900 . ?
O2D C3D 1.407(14) . ?
C3D C4D 1.482(17) . ?
C3D H3D1 0.9900 . ?
C3D H3D2 0.9900 . ?
C4D O5D 1.440(15) . ?
C4D H4D1 0.9900 . ?
C4D H4D2 0.9900 . ?
O5D C6D 1.369(14) . ?
C6D C7D 1.448(17) . ?
C6D H6D1 0.9900 . ?
C6D H6D2 0.9900 . ?
C7D O8D 1.418(14) . ?
C7D H7D1 0.9900 . ?
C7D H7D2 0.9900 . ?
O8D C9D 1.378(14) . ?
C9D C10D 1.52(2) . ?
C9D H9D1 0.9900 . ?
C9D H9D2 0.9900 . ?
C10D O11D 1.362(14) . ?
C10D H10C 0.9900 . ?
C10D H10D 0.9900 . ?
O11D C12D 1.394(14) . ?
C12D C13D 1.431(17) . ?
C12D H12C 0.9900 . ?
C12D H12D 0.9900 . ?
C13D O14D 1.360(14) . ?
C13D H13C 0.9900 . ?
C13D H13D 0.9900 . ?
O14D C15D 1.441(15) . ?
C15D C16D 1.481(17) . ?
C15D H15C 0.9900 . ?
C15D H15D 0.9900 . ?
C16D O17D 1.407(14) . ?
C16D H16C 0.9900 . ?
C16D H16D 0.9900 . ?
O17D C18D 1.447(14) . ?
C18D H18C 0.9900 . ?
C18D H18D 0.9900 . ?
K2 O2E 2.673(19) . ?
K2 O17E 2.78(2) . ?
K2 O14B 2.795(10) . ?
K2 O2B 2.850(10) . ?
K2 O8B 2.852(10) . ?
K2 O14E 2.888(19) . ?
K2 O5E 2.90(2) . ?
K2 O11B 2.917(10) . ?
K2 O5B 2.918(11) . ?
K2 O17B 2.932(11) . ?
K2 O8E 2.943(19) . ?
K2 O11E 3.080(19) . ?
C1B O2B 1.446(13) . ?
C1B C18B 1.46(2) . ?
C1B H1B1 0.9900 . ?
C1B H1B2 0.9900 . ?
O2B C3B 1.407(13) . ?
C3B C4B 1.480(16) . ?
C3B H3B1 0.9900 . ?
C3B H3B2 0.9900 . ?
C4B O5B 1.436(14) . ?
C4B H4B1 0.9900 . ?
C4B H4B2 0.9900 . ?
O5B C6B 1.372(14) . ?
C6B C7B 1.453(16) . ?
C6B H6B1 0.9900 . ?
C6B H6B2 0.9900 . ?
C7B O8B 1.421(13) . ?
C7B H7B1 0.9900 . ?
C7B H7B2 0.9900 . ?
O8B C9B 1.376(13) . ?
C9B C10B 1.52(2) . ?
C9B H9B1 0.9900 . ?
C9B H9B2 0.9900 . ?
C10B O11B 1.373(13) . ?
C10B H10E 0.9900 . ?
C10B H10F 0.9900 . ?
O11B C12B 1.418(13) . ?
C12B C13B 1.455(16) . ?
C12B H12E 0.9900 . ?
C12B H12F 0.9900 . ?
C13B O14B 1.374(13) . ?
C13B H13E 0.9900 . ?
C13B H13F 0.9900 . ?
O14B C15B 1.434(14) . ?
C15B C16B 1.477(16) . ?
C15B H15E 0.9900 . ?
C15B H15F 0.9900 . ?
C16B O17B 1.405(13) . ?
C16B H16E 0.9900 . ?
C16B H16F 0.9900 . ?
O17B C18B 1.447(13) . ?
C18B H18E 0.9900 . ?
C18B H18F 0.9900 . ?
C1E O2E 1.446(14) . ?
C1E C18E 1.46(2) . ?
C1E H1E1 0.9900 . ?
C1E H1E2 0.9900 . ?
O2E C3E 1.404(14) . ?
C3E C4E 1.479(17) . ?
C3E H3E1 0.9900 . ?
C3E H3E2 0.9900 . ?
C4E O5E 1.437(15) . ?
C4E H4E1 0.9900 . ?
C4E H4E2 0.9900 . ?
O5E C6E 1.365(14) . ?
C6E C7E 1.443(17) . ?
C6E H6E1 0.9900 . ?
C6E H6E2 0.9900 . ?
C7E O8E 1.413(14) . ?
C7E H7E1 0.9900 . ?
C7E H7E2 0.9900 . ?
O8E C9E 1.376(14) . ?
C9E C10E 1.52(2) . ?
C9E H9E1 0.9900 . ?
C9E H9E2 0.9900 . ?
C10E O11E 1.374(14) . ?
C10E H10G 0.9900 . ?
C10E H10H 0.9900 . ?
O11E C12E 1.414(14) . ?
C12E C13E 1.448(17) . ?
C12E H12G 0.9900 . ?
C12E H12H 0.9900 . ?
C13E O14E 1.368(14) . ?
C13E H13G 0.9900 . ?
C13E H13H 0.9900 . ?
O14E C15E 1.437(15) . ?
C15E C16E 1.480(17) . ?
C15E H15G 0.9900 . ?
C15E H15H 0.9900 . ?
C16E O17E 1.409(14) . ?
C16E H16G 0.9900 . ?
C16E H16H 0.9900 . ?
O17E C18E 1.447(14) . ?
C18E H18G 0.9900 . ?
C18E H18H 0.9900 . ?
K3 O11C 2.712(10) . ?
K3 O17C 2.746(11) . ?
K3 O5C 2.761(10) . ?
K3 O14C 2.819(10) . ?
K3 O8C 2.834(11) . ?
K3 O2C 2.863(11) . ?
K3 N41C 2.92(2) . ?
K3 N21C 2.953(17) . ?
K3 N31C 2.953(17) . ?
K3 N51C 3.00(3) . ?
K3 C52C 3.40(4) . ?
C1C O2C 1.438(18) . ?
C1C C18C 1.51(2) . ?
C1C H1C1 0.9900 . ?
C1C H1C2 0.9900 . ?
O2C C3C 1.409(17) . ?
C3C C4C 1.51(2) . ?
C3C H3C1 0.9900 . ?
C3C H3C2 0.9900 . ?
C4C O5C 1.390(18) . ?
C4C H4C1 0.9900 . ?
C4C H4C2 0.9900 . ?
O5C C6C 1.427(16) . ?
C6C C7C 1.49(2) . ?
C6C H6C1 0.9900 . ?
C6C H6C2 0.9900 . ?
C7C O8C 1.400(19) . ?
C7C H7C1 0.9900 . ?
C7C H7C2 0.9900 . ?
O8C C9C 1.425(18) . ?
C9C C10C 1.50(2) . ?
C9C H9C1 0.9900 . ?
C9C H9C2 0.9900 . ?
C10C O11C 1.445(18) . ?
C10C H10I 0.9900 . ?
C10C H10J 0.9900 . ?
O11C C12C 1.352(19) . ?
C12C C13C 1.54(2) . ?
C12C H12I 0.9900 . ?
C12C H12J 0.9900 . ?
C13C O14C 1.428(17) . ?
C13C H13I 0.9900 . ?
C13C H13J 0.9900 . ?
O14C C15C 1.420(19) . ?
C15C C16C 1.52(2) . ?
C15C H15I 0.9900 . ?
C15C H15J 0.9900 . ?
C16C O17C 1.414(18) . ?
C16C H16I 0.9900 . ?
C16C H16J 0.9900 . ?
O17C C18C 1.43(2) . ?
C18C H18I 0.9900 . ?
C18C H18J 0.9900 . ?
N21C C22C 1.37(2) . ?
N21C H21A 0.9100 . ?
N21C H21B 0.9100 . ?
C22C C23C 1.50(2) . ?
C22C H22A 0.9900 . ?
C22C H22B 0.9900 . ?
C23C N24C 1.37(2) . ?
C23C H23A 0.9900 . ?
C23C H23B 0.9900 . ?
N24C H24A 0.9100 . ?
N24C H24B 0.9100 . ?
N24C H24C 0.9100 . ?
N31C C32C 1.66(7) . ?
N31C H31A 0.9100 . ?
N31C H31B 0.9100 . ?
C32C C33C 1.67(9) . ?
C32C H32A 0.9900 . ?
C32C H32B 0.9900 . ?
C33C N34C 1.39(7) . ?
C33C H33A 0.9900 . ?
C33C H33B 0.9900 . ?
N34C H34A 0.9100 . ?
N34C H34B 0.9100 . ?
N34C H34C 0.9100 . ?
N41C C42C 1.37(2) . ?
N41C H41A 0.9100 . ?
N41C H41B 0.9100 . ?
C42C C42C 1.50(6) 2_655 ?
C42C H42A 0.9900 . ?
C42C H42B 0.9900 . ?
N51C C52C 1.37(2) . ?
N51C H51A 0.9100 . ?
N51C H51B 0.9100 . ?
C52C C52C 1.50(2) 2_655 ?
C52C H52A 0.9900 . ?
C52C H52B 0.9900 . ?

loop_
_geom_torsion_atom_site_label_1
_geom_torsion_atom_site_label_2
_geom_torsion_atom_site_label_3
_geom_torsion_atom_site_label_4
_geom_torsion
_geom_torsion_site_symmetry_1
_geom_torsion_site_symmetry_2
_geom_torsion_site_symmetry_3
_geom_torsion_site_symmetry_4
_geom_torsion_publ_flag
C5 C1 C2 C3 3.2(16) . . . . ?
C6 C1 C2 C3 -169.7(13) . . . . ?
Ru1 C1 C2 C3 63.4(10) . . . . ?
C5 C1 C2 C7 170.9(14) . . . . ?
C6 C1 C2 C7 -2(2) . . . . ?
Ru1 C1 C2 C7 -128.9(15) . . . . ?
C5 C1 C2 Ru1 -60.1(10) . . . . ?
C6 C1 C2 Ru1 127.0(14) . . . . ?
C1 C2 C3 C4 -3.1(16) . . . . ?
C7 C2 C3 C4 -170.8(14) . . . . ?
Ru1 C2 C3 C4 60.6(10) . . . . ?
C1 C2 C3 C8 172.8(13) . . . . ?
C7 C2 C3 C8 5(2) . . . . ?
Ru1 C2 C3 C8 -123.5(14) . . . . ?
C1 C2 C3 Ru1 -63.7(10) . . . . ?
C7 C2 C3 Ru1 128.6(15) . . . . ?
C2 C3 C4 C5 1.9(17) . . . . ?
C8 C3 C4 C5 -173.9(14) . . . . ?
Ru1 C3 C4 C5 62.4(10) . . . . ?
C2 C3 C4 C9 175.4(14) . . . . ?
C8 C3 C4 C9 0(2) . . . . ?
Ru1 C3 C4 C9 -124.1(15) . . . . ?
C2 C3 C4 Ru1 -60.5(10) . . . . ?
C8 C3 C4 Ru1 123.7(15) . . . . ?
C3 C4 C5 C1 0.1(16) . . . . ?
C9 C4 C5 C1 -173.6(13) . . . . ?
Ru1 C4 C5 C1 62.1(10) . . . . ?
C3 C4 C5 C10 169.7(14) . . . . ?
C9 C4 C5 C10 -4(2) . . . . ?
Ru1 C4 C5 C10 -128.3(15) . . . . ?
C3 C4 C5 Ru1 -62.0(10) . . . . ?
C9 C4 C5 Ru1 124.3(14) . . . . ?
C2 C1 C5 C4 -2.1(16) . . . . ?
C6 C1 C5 C4 171.0(13) . . . . ?
Ru1 C1 C5 C4 -62.1(10) . . . . ?
C2 C1 C5 C10 -171.4(14) . . . . ?
C6 C1 C5 C10 2(2) . . . . ?
Ru1 C1 C5 C10 128.6(15) . . . . ?
C2 C1 C5 Ru1 60.0(10) . . . . ?
C6 C1 C5 Ru1 -127.0(14) . . . . ?
C18A C1A O2A C3A -178.5(17) . . . . ?
C18A C1A O2A K1 -27(2) . . . . ?
C1A O2A C3A C4A -177.3(16) . . . . ?
K1 O2A C3A C4A 31(2) . . . . ?
O2A C3A C4A O5A -65(2) . . . . ?
C3A C4A O5A C6A -172.5(16) . . . . ?
C3A C4A O5A K1 64.3(16) . . . . ?
C4A O5A C6A C7A -173.6(16) . . . . ?
K1 O5A C6A C7A -52.7(18) . . . . ?
O5A C6A C7A O8A 62(2) . . . . ?
C6A C7A O8A C9A 174.4(17) . . . . ?
C6A C7A O8A K1 -38(2) . . . . ?
C7A O8A C9A C10A 171.2(17) . . . . ?
K1 O8A C9A C10A 24(2) . . . . ?
O8A C9A C10A O11A -58(2) . . . . ?
C9A C10A O11A C12A -179.1(17) . . . . ?
C9A C10A O11A K1 60.0(18) . . . . ?
C10A O11A C12A C13A -173(2) . . . . ?
K1 O11A C12A C13A -54(2) . . . . ?
O11A C12A C13A O14A 40(3) . . . . ?
C12A C13A O14A C15A -161(2) . . . . ?
C12A C13A O14A K1 -4(3) . . . . ?
C13A O14A C15A C16A -159.1(17) . . . . ?
K1 O14A C15A C16A 44.3(19) . . . . ?
O14A C15A C16A O17A -67(2) . . . . ?
C15A C16A O17A C18A 174.8(16) . . . . ?
C15A C16A O17A K1 57.0(17) . . . . ?
C16A O17A C18A C1A 172.1(16) . . . . ?
K1 O17A C18A C1A -66.5(16) . . . . ?
O2A C1A C18A O17A 64(2) . . . . ?
C18D C1D O2D C3D 179(2) . . . . ?
C18D C1D O2D K1 -30(3) . . . . ?
C1D O2D C3D C4D -177(2) . . . . ?
K1 O2D C3D C4D 33(3) . . . . ?
O2D C3D C4D O5D -67(3) . . . . ?
C3D C4D O5D C6D -175(2) . . . . ?
C3D C4D O5D K1 64(2) . . . . ?
C4D O5D C6D C7D -176(2) . . . . ?
K1 O5D C6D C7D -58(2) . . . . ?
O5D C6D C7D O8D 59(3) . . . . ?
C6D C7D O8D C9D 178(2) . . . . ?
C6D C7D O8D K1 -29(3) . . . . ?
C7D O8D C9D C10D 178(2) . . . . ?
K1 O8D C9D C10D 24(3) . . . . ?
O8D C9D C10D O11D -51(3) . . . . ?
C9D C10D O11D C12D -142(3) . . . . ?
C9D C10D O11D K1 54(3) . . . . ?
C10D O11D C12D C13D -153(3) . . . . ?
K1 O11D C12D C13D 11(5) . . . . ?
O11D C12D C13D O14D -11(5) . . . . ?
C12D C13D O14D C15D -145(4) . . . . ?
C12D C13D O14D K1 7(4) . . . . ?
C13D O14D C15D C16D -171(2) . . . . ?
K1 O14D C15D C16D 36(3) . . . . ?
O14D C15D C16D O17D -67(3) . . . . ?
C15D C16D O17D C18D -177(2) . . . . ?
C15D C16D O17D K1 63(2) . . . . ?
C16D O17D C18D C1D 176(2) . . . . ?
K1 O17D C18D C1D -64(2) . . . . ?
O2D C1D C18D O17D 63(3) . . . . ?
C18B C1B O2B C3B 178.9(14) . . . . ?
C18B C1B O2B K2 -30.4(18) . . . . ?
C1B O2B C3B C4B -176.2(14) . . . . ?
K2 O2B C3B C4B 33.8(18) . . . . ?
O2B C3B C4B O5B -61.5(18) . . . . ?
C3B C4B O5B C6B 180.0(15) . . . . ?
C3B C4B O5B K2 59.4(15) . . . . ?
C4B O5B C6B C7B 170.1(14) . . . . ?
K2 O5B C6B C7B -66.9(15) . . . . ?
O5B C6B C7B O8B 61.7(19) . . . . ?
C6B C7B O8B C9B -170.9(15) . . . . ?
C6B C7B O8B K2 -22.5(18) . . . . ?
C7B O8B C9B C10B -172.9(15) . . . . ?
K2 O8B C9B C10B 38.6(19) . . . . ?
O8B C9B C10B O11B -59(2) . . . . ?
C9B C10B O11B C12B 171.5(15) . . . . ?
C9B C10B O11B K2 49.5(17) . . . . ?
C10B O11B C12B C13B 168.7(15) . . . . ?
K2 O11B C12B C13B -64.3(14) . . . . ?
O11B C12B C13B O14B 60.2(19) . . . . ?
C12B C13B O14B C15B -175.5(15) . . . . ?
C12B C13B O14B K2 -21.7(19) . . . . ?
C13B O14B C15B C16B -174.2(14) . . . . ?
K2 O14B C15B C16B 31.8(18) . . . . ?
O14B C15B C16B O17B -64.5(18) . . . . ?
C15B C16B O17B C18B -179.1(14) . . . . ?
C15B C16B O17B K2 63.0(14) . . . . ?
C16B O17B C18B C1B 177.8(14) . . . . ?
K2 O17B C18B C1B -64.1(14) . . . . ?
O2B C1B C18B O17B 64.1(19) . . . . ?
C18E C1E O2E C3E -177(3) . . . . ?
C18E C1E O2E K2 26(3) . . . . ?
C1E O2E C3E C4E 173(3) . . . . ?
K2 O2E C3E C4E -31(4) . . . . ?
O2E C3E C4E O5E 63(3) . . . . ?
C3E C4E O5E C6E 177(3) . . . . ?
C3E C4E O5E K2 -60(3) . . . . ?
C4E O5E C6E C7E 179(3) . . . . ?
K2 O5E C6E C7E 59(3) . . . . ?
O5E C6E C7E O8E -54(4) . . . . ?
C6E C7E O8E C9E 178(3) . . . . ?
C6E C7E O8E K2 20(4) . . . . ?
C7E O8E C9E C10E -179(3) . . . . ?
K2 O8E C9E C10E -22(4) . . . . ?
O8E C9E C10E O11E 54(4) . . . . ?
C9E C10E O11E C12E 172(3) . . . . ?
C9E C10E O11E K2 -57(3) . . . . ?
C10E O11E C12E C13E 177(3) . . . . ?
K2 O11E C12E C13E 47(3) . . . . ?
O11E C12E C13E O14E -56(4) . . . . ?
C12E C13E O14E C15E -174(3) . . . . ?
C12E C13E O14E K2 38(4) . . . . ?
C13E O14E C15E C16E -177(3) . . . . ?
K2 O14E C15E C16E -27(3) . . . . ?
O14E C15E C16E O17E 64(3) . . . . ?
O14E C15E C16E K2 20(2) . . . . ?
C15E C16E O17E C18E 174(2) . . . . ?
K2 C16E O17E C18E -116(2) . . . . ?
C15E C16E O17E K2 -70(2) . . . . ?
C16E O17E C18E C1E -177(2) . . . . ?
K2 O17E C18E C1E 64(2) . . . . ?
C16E O17E C18E K2 118(2) . . . . ?
O2E C1E C18E O17E -62(3) . . . . ?
O2E C1E C18E K2 -17(2) . . . . ?
C18C C1C O2C C3C 177.1(14) . . . . ?
C18C C1C O2C K3 48.6(16) . . . . ?
C1C O2C C3C C4C -178.9(14) . . . . ?
K3 O2C C3C C4C -49.9(15) . . . . ?
O2C C3C C4C O5C 63.1(18) . . . . ?
C3C C4C O5C C6C 172.8(13) . . . . ?
C3C C4C O5C K3 -44.9(16) . . . . ?
C4C O5C C6C C7C -175.2(13) . . . . ?
K3 O5C C6C C7C 41.8(15) . . . . ?
O5C C6C C7C O8C -64.1(16) . . . . ?
C6C C7C O8C C9C -179.9(12) . . . . ?
C6C C7C O8C K3 52.9(15) . . . . ?
C7C O8C C9C C10C -177.1(13) . . . . ?
K3 O8C C9C C10C -50.7(14) . . . . ?
O8C C9C C10C O11C 61.5(16) . . . . ?
C9C C10C O11C C12C 171.4(13) . . . . ?
C9C C10C O11C K3 -43.5(15) . . . . ?
C10C O11C C12C C13C -170.6(12) . . . . ?
K3 O11C C12C C13C 43.9(16) . . . . ?
O11C C12C C13C O14C -62.8(17) . . . . ?
C12C C13C O14C C15C 169.8(13) . . . . ?
C12C C13C O14C K3 48.3(14) . . . . ?
C13C O14C C15C C16C 179.9(13) . . . . ?
K3 O14C C15C C16C -58.3(13) . . . . ?
O14C C15C C16C O17C 69.1(16) . . . . ?
C15C C16C O17C C18C 177.7(14) . . . . ?
C15C C16C O17C K3 -42.8(15) . . . . ?
C16C O17C C18C C1C -169.6(14) . . . . ?
K3 O17C C18C C1C 52.4(18) . . . . ?
O2C C1C C18C O17C -65.1(18) . . . . ?
K3 N21C C22C C23C 76(5) . . . . ?
N21C C22C C23C N24C -170(4) . . . . ?
K3 N31C C32C C33C 104(3) . . . . ?
N31C C32C C33C N34C -85(5) . . . . ?
K3 N41C C42C C42C -108(6) . . . 2_655 ?
K3 N51C C52C C52C -150(5) . . . 2_655 ?
